data_4133439
loop_
_publ_author_name
'Hosier, Christopher A.'
'Ackerson, Christopher J.'

_publ_section_title
;
 Regiochemistry of Thiolate for Selenolate Ligand Exchange on Gold
 Clusters.
;
_journal_issue 1
_journal_name_full 'Journal of the American Chemical Society'
_journal_page_first 309
_journal_page_last 314
_journal_paper_doi 10.1021/jacs.8b10013
_journal_volume 141
_journal_year 2019
_chemical_formula_moiety 'C108 H90 Au25 S1.19 Se16.81, C23 N'
_chemical_formula_sum 'C131 H90 Au25 N S1.19 Se16.81'
_chemical_formula_weight 7967.67
_space_group_crystal_system triclinic
_space_group_IT_number 2
_space_group_name_Hall '-P 1'
_space_group_name_H-M_alt 'P -1'
_atom_sites_solution_hydrogens geom
_audit_creation_method SHELXL-2014/7
_cell_angle_alpha 83.13(3)
_cell_angle_beta 80.10(3)
_cell_angle_gamma 81.66(3)
_cell_formula_units_Z 2
_cell_length_a 16.558(3)
_cell_length_b 20.277(4)
_cell_length_c 23.823(5)
_cell_measurement_reflns_used 10765
_cell_measurement_temperature 100(2)
_cell_measurement_theta_max 28.766
_cell_measurement_theta_min 1.228
_cell_volume 7759(3)
_computing_structure_refinement 'SHELXL-2014/7 (Sheldrick, 2014)'
_diffrn_ambient_temperature 100(2)
_diffrn_measured_fraction_theta_full 0.567
_diffrn_measured_fraction_theta_max 0.744
_diffrn_measurement_device_type Synchrotron
_diffrn_radiation_type Synchrotron
_diffrn_radiation_wavelength 1.000
_diffrn_reflns_av_R_equivalents 0.0483
_diffrn_reflns_av_unetI/netI 0.0982
_diffrn_reflns_Laue_measured_fraction_full 0.567
_diffrn_reflns_Laue_measured_fraction_max 0.744
_diffrn_reflns_limit_h_max 15
_diffrn_reflns_limit_h_min -15
_diffrn_reflns_limit_k_max 19
_diffrn_reflns_limit_k_min -19
_diffrn_reflns_limit_l_max 22
_diffrn_reflns_limit_l_min -22
_diffrn_reflns_number 20393
_diffrn_reflns_point_group_measured_fraction_full 0.567
_diffrn_reflns_point_group_measured_fraction_max 0.744
_diffrn_reflns_theta_full 11.660
_diffrn_reflns_theta_max 28.761
_diffrn_reflns_theta_min 1.227
_diffrn_source 'Advanced Light Source Beamline 4.2.2'
_exptl_absorpt_coefficient_mu 35.950
_exptl_crystal_colour Black
_exptl_crystal_density_diffrn 3.410
_exptl_crystal_description 'Parallelogram prism'
_exptl_crystal_F_000 6897
_refine_diff_density_max 1.350
_refine_diff_density_min -1.475
_refine_diff_density_rms 0.186
_refine_ls_extinction_method none
_refine_ls_goodness_of_fit_ref 1.051
_refine_ls_hydrogen_treatment constr
_refine_ls_matrix_type full
_refine_ls_number_parameters 1372
_refine_ls_number_reflns 10765
_refine_ls_number_restraints 2673
_refine_ls_restrained_S_all 0.950
_refine_ls_R_factor_all 0.0605
_refine_ls_R_factor_gt 0.0572
_refine_ls_shift/su_max 0.100
_refine_ls_shift/su_mean 0.000
_refine_ls_structure_factor_coef Fsqd
_refine_ls_weighting_details 'w=1/[\s^2^(Fo^2^)+(0.0558P)^2^+152.3082P] where P=(Fo^2^+2Fc^2^)/3'
_refine_ls_weighting_scheme calc
_refine_ls_wR_factor_gt 0.1567
_refine_ls_wR_factor_ref 0.1598
_reflns_Friedel_coverage 0.000
_reflns_number_gt 9984
_reflns_number_total 10765
_reflns_threshold_expression 'I > 2\s(I)'
_cod_data_source_file ja8b10013_si_001.cif
_cod_data_source_block CH8-03
_cod_database_code 4133439
_shelx_shelxl_version_number 2014/7
_shelx_space_group_comment
;
The symmetry employed for this shelxl refinement is uniquely defined
by the following loop, which should always be used as a source of
symmetry information in preference to the above space-group names.
They are only intended as comments.
;

loop_
_space_group_symop_operation_xyz
'x, y, z'
'-x, -y, -z'

loop_
_atom_site_label
_atom_site_type_symbol
_atom_site_fract_x
_atom_site_fract_y
_atom_site_fract_z
_atom_site_U_iso_or_equiv
_atom_site_adp_type
_atom_site_occupancy
_atom_site_site_symmetry_order
_atom_site_calc_flag
_atom_site_refinement_flags_posn
_atom_site_refinement_flags_adp
_atom_site_refinement_flags_occupancy
_atom_site_disorder_assembly
_atom_site_disorder_group
Au01 Au 0.25444(4) 0.25290(3) 0.74762(3) 0.0232(3) Uani 1 1 d . U . . .
Au02 Au 0.17340(6) 0.32089(4) 0.66089(4) 0.0279(3) Uani 1 1 d . U . . .
Au03 Au 0.33466(6) 0.34992(4) 0.67857(4) 0.0284(3) Uani 1 1 d . U . . .
Au04 Au 0.42428(6) 0.21893(5) 0.71980(4) 0.0298(3) Uani 1 1 d . U . . .
Au05 Au 0.33579(6) 0.18440(4) 0.83475(4) 0.0299(3) Uani 1 1 d . U . . .
Au06 Au 0.31920(6) 0.21875(4) 0.63739(4) 0.0285(3) Uani 1 1 d . U . . .
Au07 Au 0.08409(6) 0.28489(5) 0.77870(4) 0.0303(3) Uani 1 1 d . U . . .
Au08 Au 0.19076(6) 0.38803(4) 0.75753(4) 0.0306(3) Uani 1 1 d . U . . .
Au09 Au 0.17307(6) 0.15680(4) 0.81897(4) 0.0291(3) Uani 1 1 d . U . . .
Au0A Au 0.30712(6) 0.11794(4) 0.73346(4) 0.0293(3) Uani 1 1 d . U . . .
Au0B Au 0.15653(6) 0.18562(4) 0.69560(4) 0.0293(3) Uani 1 1 d . U . . .
Au0C Au 0.19289(6) 0.28588(5) 0.85713(4) 0.0314(3) Uani 1 1 d . U . . .
Au0D Au 0.35849(6) 0.31866(5) 0.79682(4) 0.0339(3) Uani 1 1 d . U . . .
Au0E Au 0.21226(6) 0.47234(5) 0.64151(4) 0.0350(3) Uani 1 1 d . U . . .
Au0F Au 0.29480(6) 0.03708(5) 0.85651(4) 0.0351(3) Uani 1 1 d . U . . .
Au0G Au 0.48625(6) 0.28634(5) 0.59440(4) 0.0353(3) Uani 1 1 d . U . . .
Au0H Au 0.17746(6) 0.23589(5) 0.56482(4) 0.0373(3) Uani 1 1 d . U . . .
Au0I Au 0.02106(7) 0.21965(5) 0.90092(4) 0.0405(3) Uani 1 1 d . U . . .
Au0J Au -0.00251(6) 0.28091(5) 0.66933(4) 0.0368(3) Uani 1 1 d . U . . .
Au0K Au 0.46947(6) 0.11011(5) 0.64254(4) 0.0385(3) Uani 1 1 d . U . . .
Au0L Au 0.15564(6) 0.04100(5) 0.75214(4) 0.0397(3) Uani 1 1 d . U . . .
Au0M Au 0.50953(6) 0.22404(5) 0.83203(4) 0.0416(3) Uani 1 1 d . U . . .
Au0N Au 0.33031(7) 0.27342(5) 0.93251(4) 0.0439(3) Uani 1 1 d . U . . .
Au0O Au 0.05030(7) 0.39633(5) 0.86623(4) 0.0456(3) Uani 1 1 d . U . . .
Au0P Au 0.33132(7) 0.46738(5) 0.75935(4) 0.0484(4) Uani 1 1 d . U . . .
Se13 Se 0.36566(16) 0.09485(13) 0.91271(10) 0.0360(7) Uani 1 1 d . U . . .
Se16 Se 0.14063(16) 0.41369(13) 0.58628(10) 0.0355(7) Uani 1 1 d . U . . .
Se10 Se 0.41469(16) 0.02117(12) 0.70885(11) 0.0431(7) Uani 1 1 d . U . . .
Se3 Se -0.06046(16) 0.31778(14) 0.76220(11) 0.0423(7) Uani 1 1 d . U . . .
Se1 Se 0.32474(16) 0.22668(13) 0.53082(10) 0.0371(7) Uani 1 1 d . U . . .
Se12 Se 0.44352(15) 0.40283(12) 0.61041(10) 0.0328(6) Uani 1 1 d . U . . .
S7 S 0.11953(18) 0.48631(13) 0.81164(11) 0.0467(12) Uani 0.028(19) 1 d . U P A 1
Se7 Se 0.11953(18) 0.48631(13) 0.81164(11) 0.0467(12) Uani 0.972(19) 1 d . U P A 2
S2 S 0.03002(18) 0.23362(14) 0.57870(11) 0.0376(13) Uani 0.12(2) 1 d . U P B 1
Se2 Se 0.03002(18) 0.23362(14) 0.57870(11) 0.0376(13) Uani 0.88(2) 1 d . U P B 2
S4 S 0.18254(18) 0.29387(14) 0.96267(10) 0.0446(11) Uani 0.020(18) 1 d . U P C 1
Se4 Se 0.18254(18) 0.29387(14) 0.96267(10) 0.0446(11) Uani 0.980(18) 1 d . U P C 2
S5 S 0.4778(2) 0.27347(15) 0.92143(12) 0.0476(13) Uani 0.08(2) 1 d . U P C 1
Se5 Se 0.4778(2) 0.27347(15) 0.92143(12) 0.0476(13) Uani 0.92(2) 1 d . U P C 2
S6 S 0.56584(17) 0.17997(16) 0.74260(11) 0.0433(12) Uani 0.097(18) 1 d . U P C 1
Se6 Se 0.56584(17) 0.17997(16) 0.74260(11) 0.0433(12) Uani 0.903(18) 1 d . U P C 2
S8 S -0.0296(2) 0.32614(14) 0.93642(12) 0.0450(13) Uani 0.14(2) 1 d . U P A 1
Se8 Se -0.0296(2) 0.32614(14) 0.93642(12) 0.0450(13) Uani 0.86(2) 1 d . U P A 2
S9 S 0.06464(16) 0.10258(13) 0.88824(10) 0.0321(10) Uani 0.050(17) 1 d . U P A 1
Se9 Se 0.06464(16) 0.10258(13) 0.88824(10) 0.0321(10) Uani 0.950(17) 1 d . U P A 2
S11 S 0.54163(18) 0.17686(15) 0.56471(12) 0.0404(13) Uani 0.14(2) 1 d . U P D 1
Se11 Se 0.54163(18) 0.17686(15) 0.56471(12) 0.0404(13) Uani 0.86(2) 1 d . U P D 2
S14 S 0.24228(17) -0.03951(13) 0.80590(11) 0.0398(12) Uani 0.04(2) 1 d . U P E 1
Se14 Se 0.24228(17) -0.03951(13) 0.80590(11) 0.0398(12) Uani 0.96(2) 1 d . U P E 2
S15 S 0.05988(17) 0.10251(13) 0.69321(12) 0.0378(12) Uani 0.203(19) 1 d . U P E 1
Se15 Se 0.05988(17) 0.10251(13) 0.69321(12) 0.0378(12) Uani 0.797(19) 1 d . U P E 2
S17 S 0.26573(19) 0.54738(14) 0.69321(12) 0.0428(13) Uani 0.07(2) 1 d . U P F 1
Se17 Se 0.26573(19) 0.54738(14) 0.69321(12) 0.0428(13) Uani 0.93(2) 1 d . U P F 2
S18 S 0.4092(2) 0.41506(14) 0.83340(13) 0.0521(14) Uani 0.20(2) 1 d . U P F 1
Se18 Se 0.4092(2) 0.41506(14) 0.83340(13) 0.0521(14) Uani 0.80(2) 1 d . U P F 2
C49 C 0.1159(8) 0.0741(6) 0.9553(4) 0.037(4) Uani 1 1 d G U . . .
C50 C 0.1609(9) 0.1139(5) 0.9785(5) 0.046(5) Uani 1 1 d G U . A .
H50 H 0.1703 0.1559 0.9602 0.055 Uiso 1 1 calc R U . . .
C51 C 0.1919(9) 0.0908(6) 1.0289(6) 0.052(5) Uani 1 1 d G U . A .
H51 H 0.2220 0.1174 1.0444 0.063 Uiso 1 1 calc R U . . .
C52 C 0.1778(9) 0.0281(7) 1.0561(5) 0.056(5) Uani 1 1 d G U . A .
H52 H 0.1985 0.0126 1.0899 0.068 Uiso 1 1 calc R U . . .
C53 C 0.1328(9) -0.0117(5) 1.0329(5) 0.048(5) Uani 1 1 d G U . A .
H53 H 0.1234 -0.0537 1.0512 0.058 Uiso 1 1 calc R U . . .
C54 C 0.1018(8) 0.0114(6) 0.9825(5) 0.031(4) Uani 1 1 d G U . A .
H54 H 0.0717 -0.0152 0.9670 0.037 Uiso 1 1 calc R U . . .
C43 C -0.1421(8) 0.3460(9) 0.9224(8) 0.059(5) Uani 1 1 d G U . . .
C44 C -0.1668(11) 0.4029(8) 0.8878(8) 0.081(7) Uani 1 1 d G U . A .
H44 H -0.1276 0.4286 0.8670 0.098 Uiso 1 1 calc R U . . .
C45 C -0.2501(12) 0.4214(8) 0.8842(9) 0.099(9) Uani 1 1 d G U . A .
H45 H -0.2666 0.4595 0.8611 0.119 Uiso 1 1 calc R U . . .
C46 C -0.3087(9) 0.3830(11) 0.9153(10) 0.111(10) Uani 1 1 d G U . A .
H46 H -0.3644 0.3953 0.9130 0.133 Uiso 1 1 calc R U . . .
C47 C -0.2840(10) 0.3260(10) 0.9500(9) 0.104(10) Uani 1 1 d G U . A .
H47 H -0.3232 0.3003 0.9708 0.125 Uiso 1 1 calc R U . . .
C48 C -0.2007(12) 0.3075(8) 0.9535(8) 0.092(8) Uani 1 1 d G U . A .
H48 H -0.1841 0.2694 0.9766 0.110 Uiso 1 1 calc R U . . .
C37 C 0.0277(8) 0.5433(7) 0.7831(6) 0.049(4) Uani 1 1 d G U . . .
C38 C 0.0407(7) 0.5850(7) 0.7325(5) 0.059(6) Uani 1 1 d G U . A .
H38 H 0.0922 0.5816 0.7095 0.071 Uiso 1 1 calc R U . . .
C39 C -0.0234(8) 0.6317(7) 0.7163(5) 0.054(5) Uani 1 1 d G U . A .
H39 H -0.0147 0.6596 0.6825 0.065 Uiso 1 1 calc R U . . .
C40 C -0.1004(7) 0.6367(7) 0.7507(6) 0.065(6) Uani 1 1 d G U . A .
H40 H -0.1433 0.6680 0.7399 0.078 Uiso 1 1 calc R U . . .
C41 C -0.1134(7) 0.5950(8) 0.8013(6) 0.084(9) Uani 1 1 d G U . A .
H41 H -0.1650 0.5984 0.8243 0.101 Uiso 1 1 calc R U . . .
C42 C -0.0494(9) 0.5483(8) 0.8175(5) 0.099(10) Uani 1 1 d G U . A .
H42 H -0.0581 0.5204 0.8513 0.119 Uiso 1 1 calc R U . . .
C67 C 0.3889(8) 0.4393(6) 0.5464(4) 0.034(4) Uani 1 1 d G U . . .
C68 C 0.3412(9) 0.4038(5) 0.5212(5) 0.043(5) Uani 1 1 d G U . . .
H68 H 0.3327 0.3603 0.5361 0.051 Uiso 1 1 calc R U . . .
C69 C 0.3063(9) 0.4331(6) 0.4737(5) 0.052(5) Uani 1 1 d G U . . .
H69 H 0.2744 0.4094 0.4569 0.063 Uiso 1 1 calc R U . . .
C70 C 0.3190(9) 0.4980(6) 0.4514(5) 0.052(5) Uani 1 1 d G U . . .
H70 H 0.2956 0.5176 0.4197 0.062 Uiso 1 1 calc R U . . .
C71 C 0.3667(9) 0.5335(5) 0.4766(5) 0.054(5) Uani 1 1 d G U . . .
H71 H 0.3752 0.5769 0.4617 0.065 Uiso 1 1 calc R U . . .
C72 C 0.4016(8) 0.5041(6) 0.5241(5) 0.035(4) Uani 1 1 d G U . . .
H72 H 0.4335 0.5279 0.5409 0.042 Uiso 1 1 calc R U . . .
C61 C 0.6568(7) 0.1588(8) 0.5779(7) 0.055(4) Uani 1 1 d G U . . .
C62 C 0.7147(10) 0.1953(8) 0.5434(7) 0.072(6) Uani 1 1 d G U . D .
H62 H 0.6976 0.2300 0.5171 0.086 Uiso 1 1 calc R U . . .
C63 C 0.7979(9) 0.1800(9) 0.5481(8) 0.076(7) Uani 1 1 d G U . D .
H63 H 0.8366 0.2044 0.5250 0.091 Uiso 1 1 calc R U . . .
C64 C 0.8234(7) 0.1281(10) 0.5874(9) 0.089(8) Uani 1 1 d G U . D .
H64 H 0.8791 0.1178 0.5906 0.106 Uiso 1 1 calc R U . . .
C65 C 0.7656(10) 0.0916(8) 0.6220(8) 0.088(8) Uani 1 1 d G U . D .
H65 H 0.7826 0.0569 0.6483 0.106 Uiso 1 1 calc R U . . .
C66 C 0.6823(9) 0.1069(8) 0.6172(7) 0.070(6) Uani 1 1 d G U . D .
H66 H 0.6436 0.0824 0.6403 0.084 Uiso 1 1 calc R U . . .
C55 C 0.3860(8) -0.0360(6) 0.6592(5) 0.048(4) Uani 1 1 d G U . . .
C56 C 0.4479(7) -0.0853(7) 0.6389(6) 0.047(4) Uani 1 1 d G U . . .
H56 H 0.5010 -0.0870 0.6474 0.056 Uiso 1 1 calc R U . . .
C57 C 0.4306(8) -0.1319(6) 0.6058(6) 0.066(6) Uani 1 1 d G U . . .
H57 H 0.4720 -0.1649 0.5922 0.079 Uiso 1 1 calc R U . . .
C58 C 0.3513(9) -0.1293(6) 0.5931(6) 0.065(6) Uani 1 1 d G U . . .
H58 H 0.3397 -0.1605 0.5710 0.078 Uiso 1 1 calc R U . . .
C59 C 0.2893(7) -0.0801(7) 0.6134(6) 0.056(5) Uani 1 1 d G U . . .
H59 H 0.2362 -0.0783 0.6049 0.067 Uiso 1 1 calc R U . . .
C60 C 0.3067(7) -0.0334(6) 0.6465(6) 0.051(5) Uani 1 1 d G U . . .
H60 H 0.2652 -0.0004 0.6601 0.061 Uiso 1 1 calc R U . . .
C19 C 0.1713(11) 0.3885(6) 0.9709(7) 0.059(4) Uani 1 1 d G U . . .
C20 C 0.2254(11) 0.4290(8) 0.9373(7) 0.104(10) Uani 1 1 d G U . C .
H20 H 0.2691 0.4103 0.9116 0.125 Uiso 1 1 calc R U . . .
C21 C 0.2142(13) 0.4976(8) 0.9420(8) 0.128(12) Uani 1 1 d G U . C .
H21 H 0.2505 0.5247 0.9194 0.153 Uiso 1 1 calc R U . . .
C22 C 0.1489(14) 0.5255(6) 0.9803(8) 0.112(10) Uani 1 1 d G U . C .
H22 H 0.1414 0.5714 0.9834 0.135 Uiso 1 1 calc R U . . .
C23 C 0.0947(11) 0.4850(8) 1.0139(7) 0.096(8) Uani 1 1 d G U . C .
H23 H 0.0510 0.5037 1.0396 0.116 Uiso 1 1 calc R U . . .
C24 C 0.1059(10) 0.4164(8) 1.0092(6) 0.077(6) Uani 1 1 d G U . C .
H24 H 0.0697 0.3893 1.0317 0.093 Uiso 1 1 calc R U . . .
C25 C 0.5162(8) 0.2039(7) 0.9766(5) 0.045(4) Uani 1 1 d G U . . .
C26 C 0.5992(8) 0.1774(8) 0.9693(5) 0.058(6) Uani 1 1 d G U . C .
H26 H 0.6345 0.1907 0.9365 0.069 Uiso 1 1 calc R U . . .
C27 C 0.6293(7) 0.1309(8) 1.0109(6) 0.059(6) Uani 1 1 d G U . C .
H27 H 0.6848 0.1132 1.0060 0.070 Uiso 1 1 calc R U . . .
C28 C 0.5764(9) 0.1109(7) 1.0600(5) 0.053(5) Uani 1 1 d G U . C .
H28 H 0.5965 0.0798 1.0878 0.063 Uiso 1 1 calc R U . . .
C29 C 0.4934(8) 0.1374(7) 1.0673(5) 0.059(6) Uani 1 1 d G U . C .
H29 H 0.4580 0.1241 1.1001 0.070 Uiso 1 1 calc R U . . .
C30 C 0.4633(7) 0.1839(7) 1.0256(6) 0.049(5) Uani 1 1 d G U . C .
H30 H 0.4078 0.2016 1.0305 0.059 Uiso 1 1 calc R U . . .
C31 C 0.6333(8) 0.2469(7) 0.7070(6) 0.050(4) Uani 1 1 d G U . . .
C32 C 0.5979(7) 0.3111(8) 0.6903(7) 0.057(5) Uani 1 1 d G U . C .
H32 H 0.5409 0.3223 0.6975 0.068 Uiso 1 1 calc R U . . .
C33 C 0.6478(9) 0.3585(6) 0.6627(7) 0.080(7) Uani 1 1 d G U . C .
H33 H 0.6241 0.4015 0.6515 0.096 Uiso 1 1 calc R U . . .
C34 C 0.7331(9) 0.3418(8) 0.6519(7) 0.071(6) Uani 1 1 d G U . C .
H34 H 0.7665 0.3735 0.6335 0.085 Uiso 1 1 calc R U . . .
C35 C 0.7685(7) 0.2776(9) 0.6687(7) 0.069(6) Uani 1 1 d G U . C .
H35 H 0.8255 0.2664 0.6615 0.083 Uiso 1 1 calc R U . . .
C36 C 0.7186(9) 0.2301(7) 0.6962(7) 0.070(6) Uani 1 1 d G U . C .
H36 H 0.7422 0.1872 0.7074 0.084 Uiso 1 1 calc R U . . .
C1 C 0.3429(9) 0.1416(5) 0.5001(5) 0.039(4) Uani 1 1 d G U . . .
C2 C 0.3284(10) 0.1414(6) 0.4444(5) 0.056(6) Uani 1 1 d G U . . .
H2 H 0.3061 0.1805 0.4250 0.067 Uiso 1 1 calc R U . . .
C3 C 0.3474(10) 0.0826(7) 0.4175(4) 0.061(6) Uani 1 1 d G U . . .
H3 H 0.3378 0.0824 0.3802 0.073 Uiso 1 1 calc R U . . .
C4 C 0.3809(10) 0.0241(6) 0.4464(6) 0.062(6) Uani 1 1 d G U . . .
H4 H 0.3936 -0.0152 0.4284 0.074 Uiso 1 1 calc R U . . .
C5 C 0.3953(9) 0.0244(5) 0.5021(6) 0.049(5) Uani 1 1 d G U . . .
H5 H 0.4177 -0.0148 0.5215 0.059 Uiso 1 1 calc R U . . .
C6 C 0.3763(9) 0.0831(6) 0.5290(4) 0.044(5) Uani 1 1 d G U . . .
H6 H 0.3860 0.0833 0.5663 0.053 Uiso 1 1 calc R U . . .
C7 C -0.0091(8) 0.3020(6) 0.5231(5) 0.040(4) Uani 1 1 d G U . . .
C8 C -0.0937(8) 0.3215(7) 0.5276(5) 0.052(5) Uani 1 1 d G U . B .
H8 H -0.1293 0.3048 0.5589 0.062 Uiso 1 1 calc R U . . .
C9 C -0.1252(7) 0.3661(7) 0.4852(6) 0.051(5) Uani 1 1 d G U . B .
H9 H -0.1819 0.3792 0.4882 0.061 Uiso 1 1 calc R U . . .
C10 C -0.0720(9) 0.3911(6) 0.4384(5) 0.049(5) Uani 1 1 d G U . B .
H10 H -0.0931 0.4209 0.4101 0.059 Uiso 1 1 calc R U . . .
C11 C 0.0126(8) 0.3715(7) 0.4340(5) 0.053(5) Uani 1 1 d G U . B .
H11 H 0.0482 0.3883 0.4027 0.064 Uiso 1 1 calc R U . . .
C12 C 0.0441(7) 0.3270(7) 0.4763(5) 0.046(5) Uani 1 1 d G U . B .
H12 H 0.1008 0.3139 0.4733 0.055 Uiso 1 1 calc R U . . .
C13 C -0.1208(8) 0.2446(6) 0.7948(6) 0.045(4) Uani 1 1 d G U . . .
C14 C -0.2056(8) 0.2598(6) 0.8114(7) 0.065(6) Uani 1 1 d G U . . .
H14 H -0.2303 0.3040 0.8072 0.078 Uiso 1 1 calc R U . . .
C15 C -0.2533(6) 0.2091(8) 0.8341(7) 0.069(6) Uani 1 1 d G U . . .
H15 H -0.3100 0.2193 0.8451 0.083 Uiso 1 1 calc R U . . .
C16 C -0.2163(8) 0.1431(7) 0.8402(6) 0.055(5) Uani 1 1 d G U . . .
H16 H -0.2483 0.1092 0.8554 0.066 Uiso 1 1 calc R U . . .
C17 C -0.1316(8) 0.1279(6) 0.8237(6) 0.057(5) Uani 1 1 d G U . . .
H17 H -0.1069 0.0838 0.8278 0.068 Uiso 1 1 calc R U . . .
C18 C -0.0839(6) 0.1786(7) 0.8010(6) 0.043(4) Uani 1 1 d G U . . .
H18 H -0.0272 0.1684 0.7899 0.051 Uiso 1 1 calc R U . . .
C73 C 0.4795(6) 0.0581(7) 0.8894(5) 0.028(4) Uani 1 1 d G U . . .
C74 C 0.5079(7) 0.0389(8) 0.8346(5) 0.043(5) Uani 1 1 d G U . . .
H74 H 0.4732 0.0471 0.8070 0.051 Uiso 1 1 calc R U . . .
C75 C 0.5880(7) 0.0072(8) 0.8211(5) 0.053(6) Uani 1 1 d G U . . .
H75 H 0.6070 -0.0056 0.7845 0.064 Uiso 1 1 calc R U . . .
C76 C 0.6398(6) -0.0051(9) 0.8624(6) 0.057(6) Uani 1 1 d G U . . .
H76 H 0.6934 -0.0263 0.8533 0.068 Uiso 1 1 calc R U . . .
C77 C 0.6114(7) 0.0141(9) 0.9171(5) 0.053(6) Uani 1 1 d G U . . .
H77 H 0.6461 0.0058 0.9447 0.064 Uiso 1 1 calc R U . . .
C78 C 0.5313(7) 0.0458(8) 0.9306(4) 0.046(6) Uani 1 1 d G U . . .
H78 H 0.5123 0.0586 0.9672 0.055 Uiso 1 1 calc R U . . .
C79 C 0.1666(7) -0.0810(6) 0.8636(5) 0.038(4) Uani 1 1 d G U . . .
C80 C 0.0839(8) -0.0788(6) 0.8583(5) 0.037(4) Uani 1 1 d G U . E .
H80 H 0.0637 -0.0543 0.8269 0.045 Uiso 1 1 calc R U . . .
C81 C 0.0315(6) -0.1131(7) 0.8998(6) 0.051(5) Uani 1 1 d G U . E .
H81 H -0.0238 -0.1116 0.8963 0.061 Uiso 1 1 calc R U . . .
C82 C 0.0618(8) -0.1496(6) 0.9467(5) 0.052(5) Uani 1 1 d G U . E .
H82 H 0.0267 -0.1726 0.9745 0.062 Uiso 1 1 calc R U . . .
C83 C 0.1445(9) -0.1518(7) 0.9520(5) 0.064(6) Uani 1 1 d G U . E .
H83 H 0.1647 -0.1763 0.9833 0.077 Uiso 1 1 calc R U . . .
C84 C 0.1969(7) -0.1175(7) 0.9104(6) 0.056(6) Uani 1 1 d G U . E .
H84 H 0.2522 -0.1190 0.9140 0.068 Uiso 1 1 calc R U . . .
C85 C 0.0873(9) 0.0601(7) 0.6244(5) 0.048(4) Uani 1 1 d G U . . .
C86 C 0.1577(8) 0.0694(7) 0.5847(6) 0.050(5) Uani 1 1 d G U . E .
H86 H 0.1949 0.0965 0.5918 0.060 Uiso 1 1 calc R U . . .
C87 C 0.1725(8) 0.0382(8) 0.5344(5) 0.065(6) Uani 1 1 d G U . E .
H87 H 0.2196 0.0444 0.5078 0.079 Uiso 1 1 calc R U . . .
C88 C 0.1169(10) -0.0022(8) 0.5238(5) 0.069(6) Uani 1 1 d G U . E .
H88 H 0.1268 -0.0231 0.4901 0.083 Uiso 1 1 calc R U . . .
C89 C 0.0465(10) -0.0115(8) 0.5636(7) 0.093(9) Uani 1 1 d G U . E .
H89 H 0.0093 -0.0386 0.5565 0.112 Uiso 1 1 calc R U . . .
C90 C 0.0317(8) 0.0197(9) 0.6139(6) 0.073(6) Uani 1 1 d G U . E .
H90 H -0.0154 0.0135 0.6405 0.087 Uiso 1 1 calc R U . . .
C91 C 0.0258(6) 0.4436(7) 0.6116(5) 0.028(4) Uani 1 1 d G U . . .
C92 C -0.0259(7) 0.4549(7) 0.5703(4) 0.039(5) Uani 1 1 d G U . . .
H92 H -0.0051 0.4459 0.5328 0.047 Uiso 1 1 calc R U . . .
C93 C -0.1087(7) 0.4796(8) 0.5850(5) 0.046(5) Uani 1 1 d G U . . .
H93 H -0.1433 0.4872 0.5573 0.055 Uiso 1 1 calc R U . . .
C94 C -0.1398(6) 0.4931(8) 0.6410(5) 0.045(5) Uani 1 1 d G U . . .
H94 H -0.1952 0.5097 0.6508 0.054 Uiso 1 1 calc R U . . .
C95 C -0.0882(7) 0.4818(7) 0.6823(4) 0.043(5) Uani 1 1 d G U . . .
H95 H -0.1090 0.4908 0.7198 0.051 Uiso 1 1 calc R U . . .
C96 C -0.0054(6) 0.4571(7) 0.6676(4) 0.031(4) Uani 1 1 d G U . . .
H96 H 0.0292 0.4495 0.6953 0.037 Uiso 1 1 calc R U . . .
C97 C 0.3515(8) 0.5880(7) 0.6449(6) 0.051(4) Uani 1 1 d G U . . .
C98 C 0.4333(9) 0.5715(6) 0.6535(5) 0.053(5) Uani 1 1 d G U . F .
H98 H 0.4469 0.5378 0.6816 0.064 Uiso 1 1 calc R U . . .
C99 C 0.4946(7) 0.6054(8) 0.6201(7) 0.069(6) Uani 1 1 d G U . F .
H99 H 0.5493 0.5944 0.6258 0.082 Uiso 1 1 calc R U . . .
C100 C 0.4742(9) 0.6558(8) 0.5781(6) 0.082(7) Uani 1 1 d G U . F .
H100 H 0.5153 0.6785 0.5557 0.098 Uiso 1 1 calc R U . . .
C101 C 0.3925(11) 0.6723(7) 0.5694(6) 0.082(7) Uani 1 1 d G U . F .
H101 H 0.3789 0.7060 0.5413 0.099 Uiso 1 1 calc R U . . .
C102 C 0.3312(8) 0.6384(8) 0.6028(6) 0.074(7) Uani 1 1 d G U . F .
H102 H 0.2765 0.6494 0.5971 0.089 Uiso 1 1 calc R U . . .
C103 C 0.5135(10) 0.4451(9) 0.7985(7) 0.071(5) Uani 1 1 d G U . . .
C104 C 0.5869(13) 0.4018(7) 0.7924(9) 0.095(8) Uani 1 1 d G U . F .
H104 H 0.5865 0.3562 0.8031 0.114 Uiso 1 1 calc R U . . .
C105 C 0.6611(10) 0.4266(10) 0.7702(9) 0.113(10) Uani 1 1 d G U . F .
H105 H 0.7102 0.3977 0.7660 0.136 Uiso 1 1 calc R U . . .
C106 C 0.6617(11) 0.4948(11) 0.7541(10) 0.103(8) Uani 1 1 d G U . F .
H106 H 0.7113 0.5114 0.7393 0.124 Uiso 1 1 calc R U . . .
C107 C 0.5883(14) 0.5381(8) 0.7603(12) 0.85(17) Uani 1 1 d G U . F .
H107 H 0.5887 0.5837 0.7496 1.014 Uiso 1 1 calc R U . . .
C108 C 0.5142(11) 0.5133(8) 0.7825(10) 0.103(9) Uani 1 1 d G U . F .
H108 H 0.4650 0.5423 0.7866 0.123 Uiso 1 1 calc R U . . .
C109 C 0.604(7) 0.582(5) 0.944(3) 0.33(4) Uani 1 1 d . U . . .
C110 C 0.701(6) 0.620(5) 0.918(2) 0.35(4) Uani 1 1 d . U . . .
C111 C 0.317(3) 0.7798(19) 0.8106(18) 0.132(8) Uani 1 1 d . U . . .
C112 C 0.403(3) 0.7734(19) 0.7741(17) 0.135(10) Uani 1 1 d . U . . .
C113 C 0.453(3) 0.8240(19) 0.7883(18) 0.137(10) Uani 1 1 d . U . . .
C114 C 0.581(3) 0.740(3) 0.770(3) 0.21(2) Uani 1 1 d . U . . .
C115 C 0.180(3) 0.730(2) 0.8414(17) 0.147(9) Uani 1 1 d . U . . .
C116 C 0.046(4) 0.694(3) 0.866(2) 0.186(14) Uani 1 1 d . U . . .
C117 C -0.020(4) 0.748(3) 0.840(3) 0.207(16) Uani 1 1 d . U . . .
C118 C 0.257(3) 0.715(2) 0.7413(18) 0.160(10) Uani 1 1 d . U . . .
C119 C 0.169(3) 0.767(3) 0.6823(19) 0.155(15) Uani 1 1 d . U . . .
C120 C 0.131(3) 0.803(2) 0.640(2) 0.182(14) Uani 1 1 d . U . . .
C121 C 0.064(4) 0.787(2) 0.607(2) 0.181(14) Uani 1 1 d . U . . .
C128 C 0.545(3) 0.816(2) 0.760(2) 0.159(12) Uani 1 1 d . U . . .
C125 C -0.101(4) 0.769(3) 0.859(2) 0.207(18) Uani 1 1 d . U . . .
C123 C 0.145(3) 0.663(2) 0.846(2) 0.189(15) Uani 1 1 d . U . . .
C133 C -0.094(4) 0.813(3) 0.622(4) 0.26(3) Uani 1 1 d . U . . .
C129 C 0.666(4) 0.738(3) 0.703(3) 0.27(4) Uani 1 1 d . U . . .
C131 C 0.407(5) 0.605(3) 0.913(3) 0.25(2) Uani 1 1 d . U . . .
C135 C -0.015(4) 0.818(2) 0.642(3) 0.193(16) Uani 1 1 d . U . . .
C138 C 0.320(5) 0.653(3) 0.894(2) 0.220(18) Uani 1 1 d . U . . .
C137 C 0.330(4) 0.650(2) 0.828(2) 0.172(10) Uani 1 1 d . U . . .
C139 C 0.487(6) 0.585(4) 0.950(3) 0.28(3) Uani 1 1 d . U . . .
N1 N 0.275(3) 0.7145(17) 0.8086(15) 0.148(7) Uani 1 1 d . U . . .

loop_
_atom_site_aniso_label
_atom_site_aniso_U_11
_atom_site_aniso_U_22
_atom_site_aniso_U_33
_atom_site_aniso_U_23
_atom_site_aniso_U_13
_atom_site_aniso_U_12
Au01 0.0198(6) 0.0249(6) 0.0210(5) 0.0033(4) -0.0020(4) 0.0045(5)
Au02 0.0262(6) 0.0284(5) 0.0248(5) 0.0057(4) -0.0047(4) 0.0049(5)
Au03 0.0271(6) 0.0307(6) 0.0231(5) 0.0065(4) -0.0010(4) 0.0000(5)
Au04 0.0211(6) 0.0365(6) 0.0295(5) 0.0005(4) -0.0045(4) 0.0020(5)
Au05 0.0275(6) 0.0314(6) 0.0263(5) 0.0076(4) -0.0054(4) 0.0037(5)
Au06 0.0247(6) 0.0328(6) 0.0242(5) 0.0007(4) -0.0025(4) 0.0047(5)
Au07 0.0230(6) 0.0356(6) 0.0275(5) 0.0031(4) -0.0022(4) 0.0045(5)
Au08 0.0321(6) 0.0271(5) 0.0275(5) 0.0009(4) -0.0005(4) 0.0050(5)
Au09 0.0252(6) 0.0307(6) 0.0259(5) 0.0070(4) 0.0005(4) 0.0018(5)
Au0A 0.0270(6) 0.0272(5) 0.0288(5) 0.0021(4) 0.0004(4) 0.0037(4)
Au0B 0.0264(6) 0.0298(6) 0.0294(5) 0.0054(4) -0.0064(4) 0.0004(5)
Au0C 0.0337(6) 0.0320(6) 0.0235(5) 0.0001(4) -0.0033(4) 0.0081(5)
Au0D 0.0416(6) 0.0325(6) 0.0270(5) 0.0035(4) -0.0104(4) -0.0021(5)
Au0E 0.0294(6) 0.0347(6) 0.0357(6) 0.0076(4) -0.0055(5) 0.0047(5)
Au0F 0.0258(6) 0.0352(6) 0.0399(6) 0.0095(5) -0.0071(5) 0.0024(5)
Au0G 0.0334(6) 0.0377(6) 0.0304(6) 0.0023(4) -0.0018(5) 0.0018(5)
Au0H 0.0370(6) 0.0392(6) 0.0327(6) 0.0010(5) -0.0083(5) 0.0046(5)
Au0I 0.0434(7) 0.0377(6) 0.0312(6) 0.0044(5) 0.0021(5) 0.0100(5)
Au0J 0.0278(6) 0.0464(6) 0.0321(6) 0.0117(5) -0.0070(5) -0.0010(5)
Au0K 0.0310(6) 0.0355(6) 0.0460(6) -0.0062(5) -0.0044(5) 0.0058(5)
Au0L 0.0412(7) 0.0374(6) 0.0375(6) 0.0093(4) -0.0074(5) -0.0050(5)
Au0M 0.0336(6) 0.0573(7) 0.0314(6) 0.0097(5) -0.0085(5) -0.0049(6)
Au0N 0.0515(7) 0.0427(6) 0.0344(6) 0.0065(5) -0.0132(5) 0.0039(5)
Au0O 0.0511(7) 0.0383(6) 0.0388(6) 0.0009(5) -0.0009(5) 0.0111(5)
Au0P 0.0611(8) 0.0471(7) 0.0378(6) 0.0072(5) -0.0135(5) -0.0119(6)
Se13 0.0267(15) 0.0430(15) 0.0330(14) 0.0125(12) -0.0073(11) 0.0033(13)
Se16 0.0303(15) 0.0410(15) 0.0290(13) 0.0099(12) -0.0065(11) 0.0070(12)
Se10 0.0376(16) 0.0374(14) 0.0489(15) -0.0041(12) -0.0039(12) 0.0092(13)
Se3 0.0272(15) 0.0526(17) 0.0415(15) 0.0072(13) -0.0067(12) 0.0058(13)
Se1 0.0367(15) 0.0453(16) 0.0272(13) 0.0010(11) -0.0038(11) -0.0035(13)
Se12 0.0255(14) 0.0369(14) 0.0305(13) 0.0095(11) 0.0011(11) -0.0027(12)
S7 0.057(2) 0.0364(17) 0.0383(17) -0.0026(12) 0.0015(13) 0.0111(13)
Se7 0.057(2) 0.0364(17) 0.0383(17) -0.0026(12) 0.0015(13) 0.0111(13)
S2 0.0353(19) 0.042(2) 0.0332(17) 0.0091(13) -0.0133(12) 0.0008(14)
Se2 0.0353(19) 0.042(2) 0.0332(17) 0.0091(13) -0.0133(12) 0.0008(14)
S4 0.0518(19) 0.0497(19) 0.0278(16) 0.0011(12) -0.0058(12) 0.0044(14)
Se4 0.0518(19) 0.0497(19) 0.0278(16) 0.0011(12) -0.0058(12) 0.0044(14)
S5 0.057(2) 0.052(2) 0.0339(18) 0.0077(13) -0.0176(14) -0.0037(15)
Se5 0.057(2) 0.052(2) 0.0339(18) 0.0077(13) -0.0176(14) -0.0037(15)
S6 0.0242(17) 0.067(2) 0.0347(17) 0.0036(14) -0.0078(12) 0.0054(14)
Se6 0.0242(17) 0.067(2) 0.0347(17) 0.0036(14) -0.0078(12) 0.0054(14)
S8 0.055(2) 0.0371(19) 0.0331(19) 0.0000(12) 0.0038(13) 0.0127(14)
Se8 0.055(2) 0.0371(19) 0.0331(19) 0.0000(12) 0.0038(13) 0.0127(14)
S9 0.0244(16) 0.0355(16) 0.0303(16) 0.0071(11) 0.0037(11) -0.0013(12)
Se9 0.0244(16) 0.0355(16) 0.0303(16) 0.0071(11) 0.0037(11) -0.0013(12)
S11 0.037(2) 0.0420(19) 0.0386(19) -0.0096(13) 0.0032(13) 0.0007(14)
Se11 0.037(2) 0.0420(19) 0.0386(19) -0.0096(13) 0.0032(13) 0.0007(14)
S14 0.0391(19) 0.0360(17) 0.0395(18) 0.0052(12) -0.0036(13) 0.0009(13)
Se14 0.0391(19) 0.0360(17) 0.0395(18) 0.0052(12) -0.0036(13) 0.0009(13)
S15 0.0327(19) 0.0345(18) 0.0450(19) 0.0130(13) -0.0124(13) -0.0061(13)
Se15 0.0327(19) 0.0345(18) 0.0450(19) 0.0130(13) -0.0124(13) -0.0061(13)
S17 0.046(2) 0.0378(18) 0.0403(18) 0.0034(12) -0.0031(13) -0.0010(14)
Se17 0.046(2) 0.0378(18) 0.0403(18) 0.0034(12) -0.0031(13) -0.0010(14)
S18 0.083(3) 0.0391(19) 0.041(2) 0.0102(13) -0.0300(17) -0.0180(16)
Se18 0.083(3) 0.0391(19) 0.041(2) 0.0102(13) -0.0300(17) -0.0180(16)
C49 0.032(8) 0.040(6) 0.032(5) 0.006(4) -0.001(5) 0.003(6)
C50 0.046(11) 0.046(7) 0.044(7) 0.007(6) -0.011(8) -0.003(7)
C51 0.054(12) 0.055(8) 0.047(8) 0.004(6) -0.017(8) 0.005(8)
C52 0.064(13) 0.054(8) 0.047(8) 0.004(7) -0.013(8) 0.004(8)
C53 0.050(12) 0.048(8) 0.038(7) 0.004(6) -0.005(7) 0.010(7)
C54 0.016(9) 0.037(6) 0.028(6) 0.002(5) 0.014(6) 0.010(6)
C43 0.058(5) 0.058(8) 0.054(10) -0.006(7) -0.004(5) 0.014(4)
C44 0.078(8) 0.071(10) 0.087(14) 0.012(10) -0.023(8) 0.008(6)
C45 0.080(9) 0.091(14) 0.120(19) 0.013(13) -0.029(9) 0.009(7)
C46 0.087(9) 0.101(16) 0.14(2) 0.017(15) -0.025(9) 0.003(8)
C47 0.066(7) 0.099(15) 0.13(2) 0.019(15) -0.009(7) 0.006(7)
C48 0.067(6) 0.085(12) 0.109(17) 0.023(12) -0.005(7) 0.003(6)
C37 0.048(6) 0.043(7) 0.047(7) 0.002(6) 0.004(5) 0.010(5)
C38 0.052(8) 0.060(10) 0.054(8) 0.012(7) -0.001(6) 0.006(7)
C39 0.039(8) 0.052(10) 0.064(9) 0.014(8) -0.001(6) -0.005(7)
C40 0.045(8) 0.053(11) 0.083(11) 0.015(9) 0.008(7) -0.001(8)
C41 0.052(8) 0.075(14) 0.095(11) 0.031(10) 0.025(7) 0.020(8)
C42 0.061(6) 0.102(17) 0.094(11) 0.046(12) 0.029(7) 0.031(8)
C67 0.025(8) 0.039(6) 0.030(6) 0.003(5) 0.002(6) 0.009(5)
C68 0.040(10) 0.047(7) 0.037(8) 0.006(6) -0.007(7) -0.001(7)
C69 0.052(12) 0.059(8) 0.044(8) 0.011(6) -0.015(9) -0.004(8)
C70 0.048(12) 0.057(8) 0.044(9) 0.010(7) -0.009(8) -0.001(8)
C71 0.056(13) 0.053(8) 0.049(9) 0.014(6) -0.016(9) -0.001(8)
C72 0.024(9) 0.041(6) 0.032(7) 0.003(5) 0.006(6) 0.008(6)
C61 0.042(5) 0.063(9) 0.060(9) -0.021(7) -0.007(4) 0.003(4)
C62 0.047(6) 0.086(12) 0.080(12) -0.007(10) -0.005(6) -0.006(6)
C63 0.048(7) 0.078(13) 0.103(15) -0.017(10) -0.012(7) -0.003(7)
C64 0.056(8) 0.089(14) 0.123(16) -0.006(12) -0.024(8) -0.009(7)
C65 0.051(8) 0.094(14) 0.122(16) 0.004(12) -0.031(8) -0.006(7)
C66 0.048(7) 0.078(11) 0.084(12) -0.001(9) -0.022(7) -0.004(6)
C55 0.053(7) 0.038(7) 0.047(9) -0.003(6) 0.003(6) -0.003(5)
C56 0.055(8) 0.038(8) 0.040(10) 0.002(7) 0.008(7) -0.003(6)
C57 0.078(9) 0.052(9) 0.064(13) -0.014(9) -0.002(8) -0.004(7)
C58 0.077(9) 0.059(10) 0.058(12) -0.016(10) -0.001(8) -0.005(7)
C59 0.069(9) 0.053(10) 0.044(11) -0.006(8) 0.004(8) -0.013(7)
C60 0.051(7) 0.052(9) 0.045(11) -0.009(8) 0.005(6) -0.003(6)
C19 0.087(10) 0.051(5) 0.037(8) -0.005(4) -0.022(7) 0.010(4)
C20 0.143(15) 0.063(7) 0.095(16) -0.019(7) 0.026(13) -0.015(7)
C21 0.18(2) 0.065(8) 0.12(2) -0.026(8) 0.034(17) -0.016(8)
C22 0.162(19) 0.076(9) 0.088(17) -0.021(8) 0.007(14) -0.001(8)
C23 0.137(17) 0.067(8) 0.076(15) -0.017(8) -0.005(12) 0.014(7)
C24 0.104(12) 0.067(7) 0.054(10) -0.011(7) -0.012(9) 0.017(6)
C25 0.051(7) 0.051(8) 0.034(6) 0.007(5) -0.015(5) -0.002(5)
C26 0.051(7) 0.072(11) 0.044(8) 0.014(8) -0.013(5) 0.004(6)
C27 0.062(9) 0.067(11) 0.045(8) 0.010(8) -0.021(6) 0.000(7)
C28 0.060(9) 0.057(11) 0.042(8) 0.007(8) -0.023(6) 0.000(8)
C29 0.061(9) 0.063(12) 0.046(7) 0.022(8) -0.019(6) 0.001(7)
C30 0.050(8) 0.054(10) 0.038(6) 0.013(6) -0.013(5) 0.005(6)
C31 0.033(5) 0.084(6) 0.033(8) 0.012(6) -0.010(5) -0.010(5)
C32 0.032(8) 0.084(6) 0.051(12) 0.017(6) -0.011(7) -0.012(5)
C33 0.042(8) 0.102(9) 0.091(17) 0.033(9) -0.013(8) -0.023(7)
C34 0.042(8) 0.115(10) 0.053(13) 0.023(9) -0.016(8) -0.020(6)
C35 0.041(7) 0.114(10) 0.048(13) 0.020(9) -0.010(7) -0.019(6)
C36 0.034(6) 0.104(9) 0.063(14) 0.023(8) -0.006(5) -0.007(5)
C1 0.026(9) 0.052(5) 0.034(6) -0.004(4) 0.009(6) -0.005(5)
C2 0.060(14) 0.065(8) 0.038(6) -0.007(5) -0.004(8) 0.002(8)
C3 0.061(15) 0.069(8) 0.048(8) -0.014(6) 0.003(8) -0.001(8)
C4 0.057(15) 0.067(8) 0.059(8) -0.012(6) -0.002(8) -0.004(8)
C5 0.033(12) 0.054(7) 0.057(8) -0.009(6) 0.006(8) -0.008(7)
C6 0.036(12) 0.050(6) 0.044(7) -0.002(5) 0.001(7) -0.005(6)
C7 0.046(6) 0.039(8) 0.035(6) 0.009(5) -0.017(4) -0.001(5)
C8 0.048(7) 0.056(10) 0.047(8) 0.015(8) -0.016(5) 0.003(6)
C9 0.062(8) 0.043(10) 0.048(8) 0.009(7) -0.026(6) -0.002(7)
C10 0.064(8) 0.042(10) 0.045(8) 0.007(7) -0.025(6) -0.004(7)
C11 0.065(9) 0.052(11) 0.043(7) 0.015(7) -0.023(6) -0.004(7)
C12 0.052(8) 0.047(9) 0.037(6) 0.012(6) -0.014(5) -0.002(6)
C13 0.032(6) 0.072(6) 0.028(8) 0.010(6) -0.002(5) -0.016(5)
C14 0.030(6) 0.089(9) 0.068(14) 0.014(8) 0.006(6) -0.015(5)
C15 0.040(8) 0.098(9) 0.064(15) 0.014(8) 0.005(7) -0.025(6)
C16 0.032(7) 0.097(9) 0.036(11) 0.014(8) 0.001(7) -0.029(6)
C17 0.032(7) 0.080(8) 0.054(13) 0.020(7) 0.006(7) -0.028(6)
C18 0.026(7) 0.070(6) 0.028(10) 0.013(6) 0.003(6) -0.019(5)
C73 0.018(5) 0.030(9) 0.031(6) 0.019(6) -0.004(4) -0.008(5)
C74 0.021(6) 0.068(14) 0.037(6) 0.005(7) -0.004(5) -0.008(7)
C75 0.021(6) 0.086(16) 0.053(8) -0.011(9) -0.009(5) -0.002(8)
C76 0.027(7) 0.084(16) 0.063(8) -0.019(9) -0.017(6) 0.004(8)
C77 0.030(7) 0.071(16) 0.059(8) -0.012(9) -0.020(6) 0.013(8)
C78 0.032(6) 0.059(14) 0.043(7) 0.000(7) -0.016(5) 0.012(7)
C79 0.040(5) 0.032(8) 0.040(6) -0.001(5) 0.000(4) -0.003(5)
C80 0.038(5) 0.024(9) 0.048(7) -0.010(6) 0.002(5) -0.001(5)
C81 0.048(7) 0.039(10) 0.061(8) -0.004(7) 0.008(6) -0.009(6)
C82 0.059(8) 0.034(10) 0.058(8) -0.006(7) 0.009(6) -0.006(7)
C83 0.063(8) 0.064(12) 0.056(8) 0.018(8) 0.003(6) -0.015(8)
C84 0.048(8) 0.064(12) 0.051(7) 0.019(7) -0.006(5) -0.011(7)
C85 0.050(8) 0.046(8) 0.049(5) 0.007(5) -0.018(5) -0.003(6)
C86 0.051(8) 0.043(10) 0.054(6) 0.005(6) -0.014(5) -0.004(7)
C87 0.071(10) 0.066(13) 0.061(7) -0.007(8) -0.012(7) -0.010(9)
C88 0.075(11) 0.070(13) 0.067(9) -0.005(9) -0.017(8) -0.015(10)
C89 0.090(12) 0.120(18) 0.079(10) -0.029(12) -0.005(9) -0.044(13)
C90 0.073(10) 0.085(13) 0.068(8) -0.010(9) -0.012(7) -0.031(10)
C91 0.023(5) 0.022(9) 0.034(6) 0.014(5) -0.002(4) -0.003(5)
C92 0.033(6) 0.040(12) 0.039(6) 0.006(6) -0.010(5) 0.008(6)
C93 0.031(6) 0.049(13) 0.054(7) -0.001(7) -0.012(5) 0.008(7)
C94 0.028(7) 0.051(13) 0.056(7) -0.004(8) -0.010(5) -0.002(7)
C95 0.021(6) 0.058(13) 0.046(7) -0.002(7) -0.001(5) -0.002(7)
C96 0.019(6) 0.039(11) 0.034(6) 0.009(6) -0.001(4) -0.010(6)
C97 0.058(5) 0.045(8) 0.043(7) 0.004(6) 0.001(5) -0.007(5)
C98 0.057(6) 0.047(10) 0.050(9) 0.005(8) 0.001(5) -0.006(5)
C99 0.072(7) 0.060(12) 0.066(11) 0.006(9) 0.009(6) -0.016(7)
C100 0.088(9) 0.071(12) 0.072(12) 0.015(10) 0.013(8) -0.009(8)
C101 0.087(9) 0.071(12) 0.073(11) 0.023(10) 0.011(8) -0.010(8)
C102 0.075(8) 0.070(11) 0.062(10) 0.026(9) 0.002(7) -0.002(7)
C103 0.086(5) 0.065(8) 0.067(11) 0.014(7) -0.027(5) -0.029(5)
C104 0.090(6) 0.076(10) 0.12(2) 0.017(10) -0.020(7) -0.020(6)
C105 0.098(8) 0.102(13) 0.14(2) 0.017(13) -0.017(9) -0.034(8)
C106 0.111(12) 0.101(12) 0.105(19) 0.013(13) -0.031(11) -0.039(8)
C107 0.147(16) 0.136(17) 2.0(4) 0.30(7) 0.24(6) -0.003(14)
C108 0.104(10) 0.068(8) 0.14(2) 0.028(9) -0.028(10) -0.032(6)
C109 0.33(4) 0.40(8) 0.25(6) 0.00(6) -0.04(3) -0.03(3)
C110 0.37(4) 0.58(12) 0.11(4) -0.01(6) -0.06(4) -0.12(6)
C111 0.139(15) 0.099(13) 0.144(18) 0.006(13) 0.030(12) -0.046(12)
C112 0.134(15) 0.109(18) 0.14(2) 0.036(16) 0.023(13) -0.032(13)
C113 0.125(15) 0.108(17) 0.16(2) 0.039(16) 0.013(13) -0.031(13)
C114 0.16(3) 0.16(2) 0.27(4) 0.05(2) 0.04(3) -0.001(18)
C115 0.180(15) 0.118(15) 0.142(18) -0.015(14) 0.037(12) -0.083(13)
C116 0.208(19) 0.17(2) 0.20(3) -0.11(2) 0.077(16) -0.119(16)
C117 0.24(2) 0.19(3) 0.21(3) -0.13(3) 0.06(2) -0.09(2)
C118 0.18(2) 0.15(2) 0.141(14) -0.003(13) 0.036(13) -0.077(17)
C119 0.09(2) 0.20(4) 0.14(3) 0.05(2) 0.002(19) 0.01(2)
C120 0.18(3) 0.16(3) 0.22(3) 0.07(2) -0.08(2) -0.050(19)
C121 0.18(3) 0.12(3) 0.25(3) 0.05(2) -0.10(2) -0.02(2)
C128 0.122(16) 0.15(2) 0.18(3) 0.045(19) 0.017(14) -0.028(13)
C125 0.24(2) 0.22(3) 0.19(4) -0.16(3) 0.05(2) -0.09(2)
C123 0.218(19) 0.142(17) 0.20(4) -0.056(17) 0.093(19) -0.115(16)
C133 0.18(3) 0.19(5) 0.45(7) -0.13(5) -0.12(3) 0.00(2)
C129 0.22(5) 0.20(4) 0.31(5) 0.06(3) 0.09(4) 0.02(4)
C131 0.33(4) 0.20(4) 0.22(3) 0.01(3) -0.04(3) -0.02(3)
C135 0.18(3) 0.10(3) 0.32(4) 0.01(3) -0.08(2) -0.048(19)
C138 0.32(4) 0.16(3) 0.166(17) 0.002(15) -0.010(16) -0.03(3)
C137 0.22(2) 0.120(14) 0.166(17) 0.002(14) 0.014(15) -0.055(14)
C139 0.33(4) 0.28(6) 0.21(4) 0.04(4) -0.04(3) -0.03(3)
N1 0.181(15) 0.112(13) 0.138(14) 0.003(13) 0.039(11) -0.071(12)

loop_
_atom_type_symbol
_atom_type_description
_atom_type_scat_dispersion_real
_atom_type_scat_dispersion_imag
_atom_type_scat_source
Au Au -8.6060 9.5200 'International Tables Vol C Tables 4.2.6.8 and 6.1.1.4'
Se Se -3.3840 0.5190 'International Tables Vol C Tables 4.2.6.8 and 6.1.1.4'
C C 0.0080 0.0030 'International Tables Vol C Tables 4.2.6.8 and 6.1.1.4'
N N 0.0140 0.0070 'International Tables Vol C Tables 4.2.6.8 and 6.1.1.4'
H H 0.0000 0.0000 'International Tables Vol C Tables 4.2.6.8 and 6.1.1.4'
S S 0.2070 0.2440 'International Tables Vol C Tables 4.2.6.8 and 6.1.1.4'

loop_
_geom_angle_atom_site_label_1
_geom_angle_atom_site_label_2
_geom_angle_atom_site_label_3
_geom_angle
Au03 Au01 Au0C 114.33(4)
Au03 Au01 Au09 178.84(3)
Au0C Au01 Au09 64.51(4)
Au03 Au01 Au02 63.90(4)
Au0C Au01 Au02 116.47(4)
Au09 Au01 Au02 116.49(4)
Au03 Au01 Au04 65.49(4)
Au0C Au01 Au04 117.78(4)
Au09 Au01 Au04 114.90(4)
Au02 Au01 Au04 116.49(4)
Au03 Au01 Au0B 116.09(4)
Au0C Au01 Au0B 116.98(4)
Au09 Au01 Au0B 64.82(4)
Au02 Au01 Au0B 60.65(3)
Au04 Au01 Au0B 116.01(4)
Au03 Au01 Au06 65.60(4)
Au0C Au01 Au06 179.06(3)
Au09 Au01 Au06 115.55(4)
Au02 Au01 Au06 64.40(3)
Au04 Au01 Au06 61.30(4)
Au0B Au01 Au06 63.67(4)
Au03 Au01 Au05 116.17(4)
Au0C Au01 Au05 63.56(4)
Au09 Au01 Au05 63.44(4)
Au02 Au01 Au05 179.91(4)
Au04 Au01 Au05 63.53(4)
Au0B Au01 Au05 119.27(4)
Au06 Au01 Au05 115.57(4)
Au03 Au01 Au0A 119.76(4)
Au0C Au01 Au0A 117.40(5)
Au09 Au01 Au0A 61.20(4)
Au02 Au01 Au0A 113.99(4)
Au04 Au01 Au0A 64.50(4)
Au0B Au01 Au0A 62.61(4)
Au06 Au01 Au0A 62.17(4)
Au05 Au01 Au0A 65.94(4)
Au03 Au01 Au07 115.90(4)
Au0C Au01 Au07 60.93(4)
Au09 Au01 Au07 63.69(4)
Au02 Au01 Au07 65.19(4)
Au04 Au01 Au07 178.31(3)
Au0B Au01 Au07 64.46(4)
Au06 Au01 Au07 119.98(4)
Au05 Au01 Au07 114.79(4)
Au0A Au01 Au07 114.87(5)
Au03 Au01 Au0D 62.79(4)
Au0C Au01 Au0D 65.20(4)
Au09 Au01 Au0D 116.32(4)
Au02 Au01 Au0D 119.48(4)
Au04 Au01 Au0D 61.74(4)
Au0B Au01 Au0D 177.68(3)
Au06 Au01 Au0D 114.14(4)
Au05 Au01 Au0D 60.60(4)
Au0A Au01 Au0D 115.91(4)
Au07 Au01 Au0D 117.81(4)
Au03 Au01 Au08 61.46(4)
Au0C Au01 Au08 64.19(4)
Au09 Au01 Au08 117.64(4)
Au02 Au01 Au08 62.19(4)
Au04 Au01 Au08 118.99(5)
Au0B Au01 Au08 112.86(4)
Au06 Au01 Au08 116.32(4)
Au05 Au01 Au08 117.89(4)
Au0A Au01 Au08 175.47(4)
Au07 Au01 Au08 61.73(4)
Au0D Au01 Au08 68.61(4)
Se16 Au02 Au01 156.72(8)
Se16 Au02 Au0B 142.53(7)
Au01 Au02 Au0B 59.86(4)
Se16 Au02 Au08 104.38(7)
Au01 Au02 Au08 59.52(3)
Au0B Au02 Au08 109.99(4)
Se16 Au02 Au03 100.20(8)
Au01 Au02 Au03 57.66(4)
Au0B Au02 Au03 110.07(5)
Au08 Au02 Au03 58.59(4)
Se16 Au02 Au06 120.54(7)
Au01 Au02 Au06 58.01(3)
Au0B Au02 Au06 61.17(4)
Au08 Au02 Au06 108.80(4)
Au03 Au02 Au06 61.27(3)
Se16 Au02 Au07 131.19(7)
Au01 Au02 Au07 57.65(3)
Au0B Au02 Au07 61.52(4)
Au08 Au02 Au07 58.44(4)
Au03 Au02 Au07 104.95(4)
Au06 Au02 Au07 108.22(5)
Se16 Au02 Au0H 82.46(7)
Au01 Au02 Au0H 112.24(4)
Au0B Au02 Au0H 65.11(4)
Au08 Au02 Au0H 171.20(4)
Au03 Au02 Au0H 115.23(5)
Au06 Au02 Au0H 62.56(4)
Au07 Au02 Au0H 121.11(4)
Se16 Au02 Au0J 89.60(8)
Au01 Au02 Au0J 111.61(5)
Au0B Au02 Au0J 63.95(4)
Au08 Au02 Au0J 112.46(5)
Au03 Au02 Au0J 168.03(4)
Au06 Au02 Au0J 119.33(4)
Au07 Au02 Au0J 63.17(4)
Au0H Au02 Au0J 72.63(4)
Se16 Au02 Au0E 48.56(7)
Au01 Au02 Au0E 109.08(4)
Au0B Au02 Au0E 168.90(4)
Au08 Au02 Au0E 60.32(4)
Au03 Au02 Au0E 60.95(4)
Au06 Au02 Au0E 115.07(4)
Au07 Au02 Au0E 112.85(5)
Au0H Au02 Au0E 123.66(4)
Au0J Au02 Au0E 123.44(4)
Se12 Au03 Au01 159.94(7)
Se12 Au03 Au08 139.22(7)
Au01 Au03 Au08 60.30(4)
Se12 Au03 Au0D 118.21(7)
Au01 Au03 Au0D 59.46(4)
Au08 Au03 Au0D 66.93(4)
Se12 Au03 Au02 129.83(7)
Au01 Au03 Au02 58.45(4)
Au08 Au03 Au02 60.02(4)
Au0D Au03 Au02 111.80(5)
Se12 Au03 Au04 103.22(7)
Au01 Au03 Au04 57.71(3)
Au08 Au03 Au04 111.26(5)
Au0D Au03 Au04 58.21(4)
Au02 Au03 Au04 105.94(4)
Se12 Au03 Au06 107.95(7)
Au01 Au03 Au06 57.79(3)
Au08 Au03 Au06 108.94(5)
Au0D Au03 Au06 105.49(4)
Au02 Au03 Au06 60.02(4)
Au04 Au03 Au06 56.53(3)
Se12 Au03 Au0E 86.49(7)
Au01 Au03 Au0E 112.08(4)
Au08 Au03 Au0E 61.77(4)
Au0D Au03 Au0E 121.24(5)
Au02 Au03 Au0E 63.77(4)
Au04 Au03 Au0E 169.27(5)
Au06 Au03 Au0E 116.43(4)
Se12 Au03 Au0G 49.15(6)
Au01 Au03 Au0G 111.50(4)
Au08 Au03 Au0G 171.55(4)
Au0D Au03 Au0G 111.54(4)
Au02 Au03 Au0G 114.81(4)
Au04 Au03 Au0G 62.65(4)
Au06 Au03 Au0G 63.05(4)
Au0E Au03 Au0G 123.24(4)
Se12 Au03 Au0P 87.56(7)
Au01 Au03 Au0P 105.21(4)
Au08 Au03 Au0P 59.38(4)
Au0D Au03 Au0P 59.11(4)
Au02 Au03 Au0P 115.88(5)
Au04 Au03 Au0P 113.41(4)
Au06 Au03 Au0P 162.70(4)
Au0E Au03 Au0P 71.02(4)
Au0G Au03 Au0P 127.66(5)
Se6 Au04 Au01 154.10(7)
S6 Au04 Au01 154.10(7)
Se6 Au04 Au06 143.84(7)
S6 Au04 Au06 143.84(7)
Au01 Au04 Au06 59.50(4)
Se6 Au04 Au0D 104.16(8)
S6 Au04 Au0D 104.16(8)
Au01 Au04 Au0D 59.52(4)
Au06 Au04 Au0D 110.75(4)
Se6 Au04 Au05 96.30(8)
S6 Au04 Au05 96.30(8)
Au01 Au04 Au05 58.39(4)
Au06 Au04 Au05 109.72(4)
Au0D Au04 Au05 58.24(4)
Se6 Au04 Au0K 82.09(8)
S6 Au04 Au0K 82.09(8)
Au01 Au04 Au0K 112.94(5)
Au06 Au04 Au0K 64.05(4)
Au0D Au04 Au0K 172.20(5)
Au05 Au04 Au0K 116.97(5)
Se6 Au04 Au0A 117.67(9)
S6 Au04 Au0A 117.67(9)
Au01 Au04 Au0A 57.93(3)
Au06 Au04 Au0A 59.37(4)
Au0D Au04 Au0A 108.62(4)
Au05 Au04 Au0A 61.89(4)
Au0K Au04 Au0A 63.91(4)
Se6 Au04 Au03 135.35(9)
S6 Au04 Au03 135.35(9)
Au01 Au04 Au03 56.80(4)
Au06 Au04 Au03 61.90(4)
Au0D Au04 Au03 59.18(3)
Au05 Au04 Au03 105.11(5)
Au0K Au04 Au03 119.52(4)
Au0A Au04 Au03 106.98(4)
Se6 Au04 Au0G 94.95(8)
S6 Au04 Au0G 94.95(8)
Au01 Au04 Au0G 109.43(5)
Au06 Au04 Au0G 64.16(4)
Au0D Au04 Au0G 111.05(4)
Au05 Au04 Au0G 166.19(4)
Au0K Au04 Au0G 72.56(4)
Au0A Au04 Au0G 119.03(4)
Au03 Au04 Au0G 61.11(4)
Se6 Au04 Au0M 47.07(7)
S6 Au04 Au0M 47.07(7)
Au01 Au04 Au0M 108.92(4)
Au06 Au04 Au0M 168.32(4)
Au0D Au04 Au0M 60.45(4)
Au05 Au04 Au0M 59.63(3)
Au0K Au04 Au0M 123.75(4)
Au0A Au04 Au0M 114.41(4)
Au03 Au04 Au0M 114.33(4)
Au0G Au04 Au0M 124.98(4)
Se13 Au05 Au01 157.47(8)
Se13 Au05 Au0D 141.23(8)
Au01 Au05 Au0D 59.93(4)
Se13 Au05 Au0C 118.79(7)
Au01 Au05 Au0C 57.67(3)
Au0D Au05 Au0C 62.85(4)
Se13 Au05 Au09 100.08(8)
Au01 Au05 Au09 57.99(4)
Au0D Au05 Au09 111.02(5)
Au0C Au05 Au09 60.63(4)
Se13 Au05 Au04 132.88(7)
Au01 Au05 Au04 58.08(3)
Au0D Au05 Au04 59.68(4)
Au0C Au05 Au04 108.17(5)
Au09 Au05 Au04 106.10(4)
Se13 Au05 Au0A 108.23(7)
Au01 Au05 Au0A 57.06(3)
Au0D Au05 Au0A 108.02(4)
Au0C Au05 Au0A 105.41(4)
Au09 Au05 Au0A 56.69(4)
Au04 Au05 Au0A 59.72(3)
Se13 Au05 Au0M 88.16(8)
Au01 Au05 Au0M 113.44(5)
Au0D Au05 Au0M 63.02(4)
Au0C Au05 Au0M 118.35(4)
Au09 Au05 Au0M 171.03(4)
Au04 Au05 Au0M 65.31(4)
Au0A Au05 Au0M 117.46(5)
Se13 Au05 Au0N 80.92(7)
Au01 Au05 Au0N 111.36(4)
Au0D Au05 Au0N 65.89(4)
Au0C Au05 Au0N 61.91(4)
Au09 Au05 Au0N 113.78(5)
Au04 Au05 Au0N 120.76(5)
Au0A Au05 Au0N 167.23(4)
Au0M Au05 Au0N 70.77(4)
Se13 Au05 Au0F 49.48(7)
Au01 Au05 Au0F 109.55(4)
Au0D Au05 Au0F 169.28(4)
Au0C Au05 Au0F 114.46(4)
Au09 Au05 Au0F 60.96(4)
Au04 Au05 Au0F 114.10(5)
Au0A Au05 Au0F 61.99(4)
Au0M Au05 Au0F 123.92(5)
Au0N Au05 Au0F 122.99(4)
Se1 Au06 Au01 154.49(7)
Se1 Au06 Au04 140.17(8)
Au01 Au06 Au04 59.21(3)
Se1 Au06 Au0A 138.29(7)
Au01 Au06 Au0A 58.96(3)
Au04 Au06 Au0A 62.63(4)
Se1 Au06 Au0B 109.95(7)
Au01 Au06 Au0B 58.12(4)
Au04 Au06 Au0B 109.52(4)
Au0A Au06 Au0B 59.70(4)
Se1 Au06 Au02 96.90(7)
Au01 Au06 Au02 57.59(4)
Au04 Au06 Au02 108.95(4)
Au0A Au06 Au02 105.99(5)
Au0B Au06 Au02 56.78(4)
Se1 Au06 Au03 112.49(8)
Au01 Au06 Au03 56.61(4)
Au04 Au06 Au03 61.57(4)
Au0A Au06 Au03 109.18(4)
Au0B Au06 Au03 104.51(5)
Au02 Au06 Au03 58.71(4)
Se1 Au06 Au0K 96.08(7)
Au01 Au06 Au0K 109.43(5)
Au04 Au06 Au0K 60.08(4)
Au0A Au06 Au0K 63.57(4)
Au0B Au06 Au0K 118.11(4)
Au02 Au06 Au0K 167.02(4)
Au03 Au06 Au0K 115.73(4)
Se1 Au06 Au0H 49.73(7)
Au01 Au06 Au0H 109.21(4)
Au04 Au06 Au0H 168.00(4)
Au0A Au06 Au0H 115.56(5)
Au0B Au06 Au0H 62.45(3)
Au02 Au06 Au0H 59.45(3)
Au03 Au06 Au0H 110.40(4)
Au0K Au06 Au0H 130.93(4)
Se1 Au06 Au0G 79.32(7)
Au01 Au06 Au0G 108.57(4)
Au04 Au06 Au0G 63.33(4)
Au0A Au06 Au0G 121.24(4)
Au0B Au06 Au0G 165.17(4)
Au02 Au06 Au0G 111.72(4)
Au03 Au06 Au0G 60.75(4)
Au0K Au06 Au0G 70.84(4)
Au0H Au06 Au0G 122.07(4)
Se3 Au07 Au01 155.96(7)
Se3 Au07 Au0C 143.65(7)
Au01 Au07 Au0C 58.92(3)
Se3 Au07 Au08 117.10(8)
Au01 Au07 Au08 59.49(4)
Au0C Au07 Au08 62.68(4)
Se3 Au07 Au09 132.27(9)
Au01 Au07 Au09 57.84(4)
Au0C Au07 Au09 61.72(4)
Au08 Au07 Au09 110.62(4)
Se3 Au07 Au0B 105.36(7)
Au01 Au07 Au0B 57.69(4)
Au0C Au07 Au0B 109.43(4)
Au08 Au07 Au0B 105.77(4)
Au09 Au07 Au0B 60.54(3)
Se3 Au07 Au02 99.80(8)
Au01 Au07 Au02 57.16(4)
Au0C Au07 Au02 108.01(4)
Au08 Au07 Au02 58.81(4)
Au09 Au07 Au02 105.30(5)
Au0B Au07 Au02 56.08(3)
Se3 Au07 Au0I 90.02(8)
Au01 Au07 Au0I 111.89(5)
Au0C Au07 Au0I 66.79(4)
Au08 Au07 Au0I 123.48(5)
Au09 Au07 Au0I 61.95(4)
Au0B Au07 Au0I 113.55(4)
Au02 Au07 Au0I 167.24(4)
Se3 Au07 Au0O 86.89(8)
Au01 Au07 Au0O 108.99(5)
Au0C Au07 Au0O 59.84(4)
Au08 Au07 Au0O 62.93(4)
Au09 Au07 Au0O 115.03(4)
Au0B Au07 Au0O 166.62(4)
Au02 Au07 Au0O 117.33(4)
Au0I Au07 Au0O 71.00(4)
Se3 Au07 Au0J 48.37(7)
Au01 Au07 Au0J 108.50(4)
Au0C Au07 Au0J 167.21(4)
Au08 Au07 Au0J 110.09(4)
Au09 Au07 Au0J 115.07(4)
Au0B Au07 Au0J 61.05(4)
Au02 Au07 Au0J 60.00(3)
Au0I Au07 Au0J 123.86(4)
Au0O Au07 Au0J 128.01(4)
Se7 Au08 Au01 154.40(7)
S7 Au08 Au01 154.40(7)
Se7 Au08 Au03 141.08(8)
S7 Au08 Au03 141.08(8)
Au01 Au08 Au03 58.24(4)
Se7 Au08 Au07 108.25(8)
S7 Au08 Au07 108.25(8)
Au01 Au08 Au07 58.79(3)
Au03 Au08 Au07 110.52(4)
Se7 Au08 Au02 139.28(8)
S7 Au08 Au02 139.28(8)
Au01 Au08 Au02 58.30(4)
Au03 Au08 Au02 61.40(4)
Au07 Au08 Au02 62.75(4)
Se7 Au08 Au0C 97.45(7)
S7 Au08 Au0C 97.45(7)
Au01 Au08 Au0C 57.00(3)
Au03 Au08 Au0C 105.81(5)
Au07 Au08 Au0C 57.64(4)
Au02 Au08 Au0C 107.17(4)
Se7 Au08 Au0P 77.35(8)
S7 Au08 Au0P 77.35(8)
Au01 Au08 Au0P 109.16(4)
Au03 Au08 Au0P 66.60(4)
Au07 Au08 Au0P 162.67(4)
Au02 Au08 Au0P 123.84(5)
Au0C Au08 Au0P 105.85(5)
Se7 Au08 Au0E 93.85(7)
S7 Au08 Au0E 93.85(7)
Au01 Au08 Au0E 111.75(4)
Au03 Au08 Au0E 63.41(4)
Au07 Au08 Au0E 120.56(5)
Au02 Au08 Au0E 64.80(3)
Au0C Au08 Au0E 168.47(4)
Au0P Au08 Au0E 74.39(4)
Se7 Au08 Au0D 115.03(8)
S7 Au08 Au0D 115.03(8)
Au01 Au08 Au0D 55.56(3)
Au03 Au08 Au0D 57.30(3)
Au07 Au08 Au0D 104.89(4)
Au02 Au08 Au0D 105.49(4)
Au0C Au08 Au0D 58.46(4)
Au0P Au08 Au0D 58.62(3)
Au0E Au08 Au0D 114.30(5)
Se7 Au08 Au0O 48.63(7)
S7 Au08 Au0O 48.63(7)
Au01 Au08 Au0O 108.73(5)
Au03 Au08 Au0O 164.41(4)
Au07 Au08 Au0O 63.28(4)
Au02 Au08 Au0O 121.23(5)
Au0C Au08 Au0O 58.62(4)
Au0P Au08 Au0O 114.63(4)
Au0E Au08 Au0O 132.17(4)
Au0D Au08 Au0O 109.10(4)
Se9 Au09 Au01 161.21(7)
S9 Au09 Au01 161.21(7)
Se9 Au09 Au0A 137.84(7)
S9 Au09 Au0A 137.84(7)
Au01 Au09 Au0A 59.73(4)
Se9 Au09 Au05 129.90(7)
S9 Au09 Au05 129.90(7)
Au01 Au09 Au05 58.57(4)
Au0A Au09 Au05 63.66(4)
Se9 Au09 Au07 103.51(7)
S9 Au09 Au07 103.51(7)
Au01 Au09 Au07 58.47(3)
Au0A Au09 Au07 109.32(5)
Au05 Au09 Au07 106.71(5)
Se9 Au09 Au0C 109.70(7)
S9 Au09 Au0C 109.70(7)
Au01 Au09 Au0C 57.49(3)
Au0A Au09 Au0C 110.10(5)
Au05 Au09 Au0C 59.63(4)
Au07 Au09 Au0C 57.10(3)
Se9 Au09 Au0B 120.42(7)
S9 Au09 Au0B 120.42(7)
Au01 Au09 Au0B 57.82(4)
Au0A Au09 Au0B 59.77(4)
Au05 Au09 Au0B 109.16(5)
Au07 Au09 Au0B 60.38(4)
Au0C Au09 Au0B 105.67(4)
Se9 Au09 Au0L 80.35(7)
S9 Au09 Au0L 80.35(7)
Au01 Au09 Au0L 110.53(4)
Au0A Au09 Au0L 62.94(4)
Au05 Au09 Au0L 120.90(5)
Au07 Au09 Au0L 113.10(4)
Au0C Au09 Au0L 166.80(4)
Au0B Au09 Au0L 61.24(4)
Se9 Au09 Au0F 86.01(7)
S9 Au09 Au0F 86.01(7)
Au01 Au09 Au0F 111.49(4)
Au0A Au09 Au0F 64.86(4)
Au05 Au09 Au0F 62.71(4)
Au07 Au09 Au0F 169.18(5)
Au0C Au09 Au0F 115.12(4)
Au0B Au09 Au0F 119.29(5)
Au0L Au09 Au0F 73.17(4)
Se9 Au09 Au0I 49.42(6)
S9 Au09 Au0I 49.42(6)
Au01 Au09 Au0I 112.46(4)
Au0A Au09 Au0I 171.27(4)
Au05 Au09 Au0I 116.77(4)
Au07 Au09 Au0I 61.98(4)
Au0C Au09 Au0I 65.26(4)
Au0B Au09 Au0I 113.44(4)
Au0L Au09 Au0I 119.92(5)
Au0F Au09 Au0I 123.57(4)
Se10 Au0A Au01 153.34(8)
Se10 Au0A Au09 141.44(8)
Au01 Au0A Au09 59.07(4)
Se10 Au0A Au06 107.50(7)
Au01 Au0A Au06 58.87(4)
Au09 Au0A Au06 110.86(5)
Se10 Au0A Au0B 138.69(7)
Au01 Au0A Au0B 58.61(4)
Au09 Au0A Au0B 62.64(4)
Au06 Au0A Au0B 61.18(4)
Se10 Au0A Au04 95.84(8)
Au01 Au0A Au04 57.57(3)
Au09 Au0A Au04 107.43(4)
Au06 Au0A Au04 57.99(4)
Au0B Au0A Au04 107.03(4)
Se10 Au0A Au05 112.99(7)
Au01 Au0A Au05 57.00(4)
Au09 Au0A Au05 59.65(4)
Au06 Au0A Au05 105.75(4)
Au0B Au0A Au05 108.28(4)
Au04 Au0A Au05 58.39(4)
Se10 Au0A Au0L 97.16(8)
Au01 Au0A Au0L 109.40(4)
Au09 Au0A Au0L 62.19(4)
Au06 Au0A Au0L 116.48(5)
Au0B Au0A Au0L 61.85(4)
Au04 Au0A Au0L 166.96(4)
Au05 Au0A Au0L 116.65(5)
Se10 Au0A Au0K 49.19(7)
Au01 Au0A Au0K 107.61(5)
Au09 Au0A Au0K 165.36(4)
Au06 Au0A Au0K 61.36(4)
Au0B Au0A Au0K 117.44(4)
Au04 Au0A Au0K 58.04(4)
Au05 Au0A Au0K 108.97(4)
Au0L Au0A Au0K 131.86(4)
Se10 Au0A Au0F 81.93(7)
Au01 Au0A Au0F 108.10(4)
Au09 Au0A Au0F 61.23(4)
Au06 Au0A Au0F 165.87(4)
Au0B Au0A Au0F 118.59(5)
Au04 Au0A Au0F 111.51(4)
Au05 Au0A Au0F 60.33(3)
Au0L Au0A Au0F 71.50(4)
Au0K Au0A Au0F 123.25(4)
Se15 Au0B Au01 154.71(7)
S15 Au0B Au01 154.71(7)
Se15 Au0B Au02 139.76(7)
S15 Au0B Au02 139.76(7)
Au01 Au0B Au02 59.50(4)
Se15 Au0B Au0A 109.90(7)
S15 Au0B Au0A 109.90(7)
Au01 Au0B Au0A 58.78(3)
Au02 Au0B Au0A 109.80(5)
Se15 Au0B Au06 139.05(8)
S15 Au0B Au06 139.05(8)
Au01 Au0B Au06 58.21(3)
Au02 Au0B Au06 62.05(4)
Au0A Au0B Au06 59.12(4)
Se15 Au0B Au07 111.35(8)
S15 Au0B Au07 111.35(8)
Au01 Au0B Au07 57.86(3)
Au02 Au0B Au07 62.40(4)
Au0A Au0B Au07 106.48(4)
Au06 Au0B Au07 109.55(4)
Se15 Au0B Au09 97.34(8)
S15 Au0B Au09 97.34(8)
Au01 Au0B Au09 57.36(4)
Au02 Au0B Au09 109.17(5)
Au0A Au0B Au09 57.60(4)
Au06 Au0B Au09 105.25(4)
Au07 Au0B Au09 59.08(4)
Se15 Au0B Au0L 49.92(7)
S15 Au0B Au0L 49.92(7)
Au01 Au0B Au0L 109.70(4)
Au02 Au0B Au0L 169.08(4)
Au0A Au0B Au0L 62.04(4)
Au06 Au0B Au0L 114.85(5)
Au07 Au0B Au0L 111.56(4)
Au09 Au0B Au0L 60.72(4)
Se15 Au0B Au0H 96.91(8)
S15 Au0B Au0H 96.91(8)
Au01 Au0B Au0H 108.35(4)
Au02 Au0B Au0H 60.58(4)
Au0A Au0B Au0H 114.05(5)
Au06 Au0B Au0H 61.32(4)
Au07 Au0B Au0H 117.84(4)
Au09 Au0B Au0H 165.41(4)
Au0L Au0B Au0H 128.39(4)
Se15 Au0B Au0J 78.98(7)
S15 Au0B Au0J 78.98(7)
Au01 Au0B Au0J 110.24(4)
Au02 Au0B Au0J 62.59(4)
Au0A Au0B Au0J 168.72(4)
Au06 Au0B Au0J 118.89(4)
Au07 Au0B Au0J 62.98(4)
Au09 Au0B Au0J 115.49(5)
Au0L Au0B Au0J 124.19(5)
Au0H Au0B Au0J 70.48(4)
Se4 Au0C Au01 160.63(8)
S4 Au0C Au01 160.63(8)
Se4 Au0C Au07 137.33(8)
S4 Au0C Au07 137.33(8)
Au01 Au0C Au07 60.15(3)
Se4 Au0C Au05 102.29(8)
S4 Au0C Au05 102.29(8)
Au01 Au0C Au05 58.77(4)
Au07 Au0C Au05 110.13(4)
Se4 Au0C Au09 118.30(8)
S4 Au0C Au09 118.30(8)
Au01 Au0C Au09 58.00(4)
Au07 Au0C Au09 61.18(4)
Au05 Au0C Au09 59.74(4)
Se4 Au0C Au08 132.71(8)
S4 Au0C Au08 132.71(8)
Au01 Au0C Au08 58.82(3)
Au07 Au0C Au08 59.67(4)
Au05 Au0C Au08 109.38(5)
Au09 Au0C Au08 107.89(4)
Se4 Au0C Au0D 109.61(8)
S4 Au0C Au0D 109.61(8)
Au01 Au0C Au0D 58.15(4)
Au07 Au0C Au0D 111.09(4)
Au05 Au0C Au0D 56.95(4)
Au09 Au0C Au0D 105.60(5)
Au08 Au0C Au0D 64.21(4)
Se4 Au0C Au0O 83.52(8)
S4 Au0C Au0O 83.52(8)
Au01 Au0C Au0O 115.20(5)
Au07 Au0C Au0O 66.19(4)
Au05 Au0C Au0O 173.54(4)
Au09 Au0C Au0O 120.10(5)
Au08 Au0C Au0O 64.24(4)
Au0D Au0C Au0O 118.63(5)
Se4 Au0C Au0N 49.73(7)
S4 Au0C Au0N 49.73(7)
Au01 Au0C Au0N 112.20(4)
Au07 Au0C Au0N 171.79(4)
Au05 Au0C Au0N 61.80(4)
Au09 Au0C Au0N 112.94(4)
Au08 Au0C Au0N 120.14(5)
Au0D Au0C Au0N 63.91(4)
Au0O Au0C Au0N 121.68(4)
Se4 Au0C Au0I 81.51(8)
S4 Au0C Au0I 81.51(8)
Au01 Au0C Au0I 108.41(4)
Au07 Au0C Au0I 61.13(4)
Au05 Au0C Au0I 112.24(4)
Au09 Au0C Au0I 59.90(4)
Au08 Au0C Au0I 115.74(5)
Au0D Au0C Au0I 165.29(4)
Au0O Au0C Au0I 71.13(4)
Au0N Au0C Au0I 122.07(4)
Se18 Au0D Au01 157.59(8)
S18 Au0D Au01 157.59(8)
Se18 Au0D Au05 137.69(7)
S18 Au0D Au05 137.69(7)
Au01 Au0D Au05 59.47(4)
Se18 Au0D Au04 137.11(10)
S18 Au0D Au04 137.11(10)
Au01 Au0D Au04 58.74(3)
Au05 Au0D Au04 62.08(4)
Se18 Au0D Au03 111.10(8)
S18 Au0D Au03 111.10(8)
Au01 Au0D Au03 57.75(4)
Au05 Au0D Au03 110.76(5)
Au04 Au0D Au03 62.62(4)
Se18 Au0D Au0C 114.47(9)
S18 Au0D Au0C 114.47(9)
Au01 Au0D Au0C 56.65(3)
Au05 Au0D Au0C 60.20(4)
Au04 Au0D Au0C 107.97(5)
Au03 Au0D Au0C 103.60(5)
Se18 Au0D Au0P 50.48(7)
S18 Au0D Au0P 50.48(7)
Au01 Au0D Au0P 109.18(4)
Au05 Au0D Au0P 164.14(5)
Au04 Au0D Au0P 123.65(4)
Au03 Au0D Au0P 65.89(4)
Au0C Au0D Au0P 104.74(5)
Se18 Au0D Au0M 89.66(8)
S18 Au0D Au0M 89.66(8)
Au01 Au0D Au0M 112.75(4)
Au05 Au0D Au0M 62.66(4)
Au04 Au0D Au0M 65.94(4)
Au03 Au0D Au0M 122.27(5)
Au0C Au0D Au0M 115.75(4)
Au0P Au0D Au0M 132.84(5)
Se18 Au0D Au08 101.77(8)
S18 Au0D Au08 101.77(8)
Au01 Au0D Au08 55.83(3)
Au05 Au0D Au08 106.43(5)
Au04 Au0D Au08 105.99(4)
Au03 Au0D Au08 55.77(4)
Au0C Au0D Au08 57.34(4)
Au0P Au0D Au08 58.38(4)
Au0M Au0D Au08 168.32(4)
Se18 Au0D Au0N 79.82(8)
S18 Au0D Au0N 79.82(8)
Au01 Au0D Au0N 107.32(5)
Au05 Au0D Au0N 61.12(4)
Au04 Au0D Au0N 118.59(4)
Au03 Au0D Au0N 163.12(5)
Au0C Au0D Au0N 59.59(4)
Au0P Au0D Au0N 117.40(5)
Au0M Au0D Au0N 68.93(4)
Au08 Au0D Au0N 110.45(5)
Se17 Au0E Se16 169.91(10)
S17 Au0E Se16 169.91(10)
Se17 Au0E Au08 83.91(8)
S17 Au0E Au08 83.91(8)
Se16 Au0E Au08 101.12(7)
Se17 Au0E Au03 93.12(8)
S17 Au0E Au03 93.12(8)
Se16 Au0E Au03 96.93(7)
Au08 Au0E Au03 54.82(4)
Se17 Au0E Au02 137.09(8)
S17 Au0E Au02 137.09(8)
Se16 Au0E Au02 50.54(7)
Au08 Au0E Au02 54.88(4)
Au03 Au0E Au02 55.28(3)
Se14 Au0F Se13 168.77(9)
S14 Au0F Se13 168.77(9)
Se14 Au0F Au09 93.27(7)
S14 Au0F Au09 93.27(7)
Se13 Au0F Au09 97.95(7)
Se14 Au0F Au05 137.24(7)
S14 Au0F Au05 137.24(7)
Se13 Au0F Au05 51.70(7)
Au09 Au0F Au05 56.33(3)
Se14 Au0F Au0A 80.51(7)
S14 Au0F Au0A 80.51(7)
Se13 Au0F Au0A 106.21(7)
Au09 Au0F Au0A 53.91(4)
Au05 Au0F Au0A 57.68(4)
Se11 Au0G Se12 170.99(10)
S11 Au0G Se12 170.99(10)
Se11 Au0G Au03 137.63(9)
S11 Au0G Au03 137.63(9)
Se12 Au0G Au03 50.92(7)
Se11 Au0G Au04 89.65(8)
S11 Au0G Au04 89.65(8)
Se12 Au0G Au04 99.09(7)
Au03 Au0G Au04 56.24(4)
Se11 Au0G Au06 83.86(8)
S11 Au0G Au06 83.86(8)
Se12 Au0G Au06 103.17(7)
Au03 Au0G Au06 56.20(3)
Au04 Au0G Au06 52.51(4)
Se2 Au0H Se1 166.75(9)
S2 Au0H Se1 166.75(9)
Se2 Au0H Au02 95.34(8)
S2 Au0H Au02 95.34(8)
Se1 Au0H Au02 97.71(7)
Se2 Au0H Au06 138.97(7)
S2 Au0H Au06 138.97(7)
Se1 Au0H Au06 52.31(6)
Au02 Au0H Au06 57.99(3)
Se2 Au0H Au0B 83.15(8)
S2 Au0H Au0B 83.15(8)
Se1 Au0H Au0B 106.42(7)
Au02 Au0H Au0B 54.31(3)
Au06 Au0H Au0B 56.23(4)
Se8 Au0I Se9 166.68(10)
S8 Au0I S9 166.68(10)
Se8 Au0I Au09 137.92(9)
S8 Au0I Au09 137.92(9)
Se9 Au0I Au09 51.89(7)
S9 Au0I Au09 51.89(7)
Se8 Au0I Au07 92.77(8)
S8 Au0I Au07 92.77(8)
Se9 Au0I Au07 100.41(7)
S9 Au0I Au07 100.41(7)
Au09 Au0I Au07 56.07(4)
Se8 Au0I Au0C 84.23(9)
S8 Au0I Au0C 84.23(9)
Se9 Au0I Au0C 102.30(7)
S9 Au0I Au0C 102.30(7)
Au09 Au0I Au0C 54.85(3)
Au07 Au0I Au0C 52.08(4)
Se2 Au0J Se3 168.35(11)
S2 Au0J Se3 168.35(11)
Se2 Au0J Au02 93.08(8)
S2 Au0J Au02 93.08(8)
Se3 Au0J Au02 98.39(8)
Se2 Au0J Au0B 83.09(8)
S2 Au0J Au0B 83.09(8)
Se3 Au0J Au0B 102.10(7)
Au02 Au0J Au0B 53.46(3)
Se2 Au0J Au07 138.05(8)
S2 Au0J Au07 138.05(8)
Se3 Au0J Au07 49.99(7)
Au02 Au0J Au07 56.83(4)
Au0B Au0J Au07 55.98(4)
Se11 Au0K Se10 166.45(9)
S11 Au0K Se10 166.45(9)
Se11 Au0K Au04 95.28(8)
S11 Au0K Au04 95.28(8)
Se10 Au0K Au04 97.64(7)
Se11 Au0K Au06 87.00(8)
S11 Au0K Au06 87.00(8)
Se10 Au0K Au06 103.64(7)
Au04 Au0K Au06 55.87(4)
Se11 Au0K Au0A 141.06(8)
S11 Au0K Au0A 141.06(8)
Se10 Au0K Au0A 51.45(7)
Au04 Au0K Au0A 58.06(4)
Au06 Au0K Au0A 55.07(4)
Se15 Au0L Se14 168.81(10)
S15 Au0L S14 168.81(10)
Se15 Au0L Au09 97.10(8)
S15 Au0L Au09 97.10(8)
Se14 Au0L Au09 93.54(7)
S14 Au0L Au09 93.54(7)
Se15 Au0L Au0B 52.45(7)
S15 Au0L Au0B 52.45(7)
Se14 Au0L Au0B 137.83(8)
S14 Au0L Au0B 137.83(8)
Au09 Au0L Au0B 58.04(3)
Se15 Au0L Au0A 106.59(8)
S15 Au0L Au0A 106.59(8)
Se14 Au0L Au0A 82.43(8)
S14 Au0L Au0A 82.43(8)
Au09 Au0L Au0A 54.87(4)
Au0B Au0L Au0A 56.11(4)
Se6 Au0M Se5 169.60(11)
S6 Au0M S5 169.60(11)
Se6 Au0M Au05 94.47(8)
S6 Au0M Au05 94.47(8)
Se5 Au0M Au05 95.93(9)
S5 Au0M Au05 95.93(9)
Se6 Au0M Au0D 100.05(8)
S6 Au0M Au0D 100.05(8)
Se5 Au0M Au0D 86.22(8)
S5 Au0M Au0D 86.22(8)
Au05 Au0M Au0D 54.32(3)
Se6 Au0M Au04 49.62(7)
S6 Au0M Au04 49.62(7)
Se5 Au0M Au04 138.72(8)
S5 Au0M Au04 138.72(8)
Au05 Au0M Au04 55.07(4)
Au0D Au0M Au04 53.61(4)
Se5 Au0N Se4 164.52(10)
S5 Au0N S4 164.52(10)
Se5 Au0N Au05 95.61(8)
S5 Au0N Au05 95.61(8)
Se4 Au0N Au05 99.83(8)
S4 Au0N Au05 99.83(8)
Se5 Au0N Au0C 139.18(8)
S5 Au0N Au0C 139.18(8)
Se4 Au0N Au0C 52.48(6)
S4 Au0N Au0C 52.48(6)
Au05 Au0N Au0C 56.30(3)
Se5 Au0N Au0D 83.27(8)
S5 Au0N Au0D 83.27(8)
Se4 Au0N Au0D 105.21(7)
S4 Au0N Au0D 105.21(7)
Au05 Au0N Au0D 52.98(3)
Au0C Au0N Au0D 56.50(4)
Se8 Au0O Se7 166.49(10)
S8 Au0O S7 166.49(10)
Se8 Au0O Au0C 90.31(8)
S8 Au0O Au0C 90.31(8)
Se7 Au0O Au0C 98.81(8)
S7 Au0O Au0C 98.81(8)
Se8 Au0O Au08 141.23(8)
S8 Au0O Au08 141.23(8)
Se7 Au0O Au08 51.84(7)
S7 Au0O Au08 51.84(7)
Au0C Au0O Au08 57.13(4)
Se8 Au0O Au07 91.16(8)
S8 Au0O Au07 91.16(8)
Se7 Au0O Au07 102.27(7)
S7 Au0O Au07 102.27(7)
Au0C Au0O Au07 53.97(3)
Au08 Au0O Au07 53.78(4)
Se17 Au0P Se18 163.75(11)
S17 Au0P S18 163.75(11)
Se17 Au0P Au08 85.06(8)
S17 Au0P Au08 85.06(8)
Se18 Au0P Au08 108.86(9)
S18 Au0P Au08 108.86(9)
Se17 Au0P Au0D 142.24(8)
S17 Au0P Au0D 142.24(8)
Se18 Au0P Au0D 54.00(8)
S18 Au0P Au0D 54.00(8)
Au08 Au0P Au0D 63.00(4)
Se17 Au0P Au03 90.62(7)
S17 Au0P Au03 90.62(7)
Se18 Au0P Au03 104.26(8)
S18 Au0P Au03 104.26(8)
Au08 Au0P Au03 54.02(4)
Au0D Au0P Au03 55.00(3)
C73 Se13 Au0F 101.2(4)
C73 Se13 Au05 104.5(4)
Au0F Se13 Au05 78.82(8)
C91 Se16 Au0E 103.5(4)
C91 Se16 Au02 102.8(4)
Au0E Se16 Au02 80.90(8)
C55 Se10 Au0K 102.7(4)
C55 Se10 Au0A 114.7(4)
Au0K Se10 Au0A 79.37(8)
C13 Se3 Au0J 100.4(5)
C13 Se3 Au07 107.1(4)
Au0J Se3 Au07 81.64(9)
C1 Se1 Au0H 100.7(5)
C1 Se1 Au06 114.0(4)
Au0H Se1 Au06 77.95(8)
C67 Se12 Au0G 104.2(4)
C67 Se12 Au03 103.7(4)
Au0G Se12 Au03 79.92(9)
C37 S7 Au0O 101.2(5)
C37 S7 Au08 119.1(5)
Au0O S7 Au08 79.53(9)
C37 Se7 Au0O 101.2(5)
C37 Se7 Au08 119.1(5)
Au0O Se7 Au08 79.53(9)
C7 S2 Au0J 106.2(4)
C7 S2 Au0H 104.6(4)
Au0J S2 Au0H 97.29(10)
C7 Se2 Au0J 106.2(4)
C7 Se2 Au0H 104.6(4)
Au0J Se2 Au0H 97.29(10)
C19 S4 Au0N 99.5(5)
C19 S4 Au0C 105.3(5)
Au0N S4 Au0C 77.79(9)
C19 Se4 Au0N 99.5(5)
C19 Se4 Au0C 105.3(5)
Au0N Se4 Au0C 77.79(9)
C25 S5 Au0M 104.5(5)
C25 S5 Au0N 105.9(5)
Au0M S5 Au0N 95.98(11)
C25 Se5 Au0M 104.5(5)
C25 Se5 Au0N 105.9(5)
Au0M Se5 Au0N 95.98(11)
C31 S6 Au0M 101.0(5)
C31 S6 Au04 106.5(4)
Au0M S6 Au04 83.31(9)
C31 Se6 Au0M 101.0(5)
C31 Se6 Au04 106.5(4)
Au0M Se6 Au04 83.31(9)
C43 S8 Au0I 105.7(6)
C43 S8 Au0O 106.5(5)
Au0I S8 Au0O 99.35(11)
C43 Se8 Au0I 105.7(6)
C43 Se8 Au0O 106.5(5)
Au0I Se8 Au0O 99.35(11)
C49 S9 Au0I 100.7(4)
C49 S9 Au09 104.2(4)
Au0I S9 Au09 78.69(9)
C49 Se9 Au0I 100.7(4)
C49 Se9 Au09 104.2(4)
Au0I Se9 Au09 78.69(9)
C61 S11 Au0K 103.5(5)
C61 S11 Au0G 107.8(5)
Au0K S11 Au0G 98.52(10)
C61 Se11 Au0K 103.5(5)
C61 Se11 Au0G 107.8(5)
Au0K Se11 Au0G 98.52(10)
C79 S14 Au0L 104.2(4)
C79 S14 Au0F 103.2(4)
Au0L S14 Au0F 98.55(10)
C79 Se14 Au0L 104.2(4)
C79 Se14 Au0F 103.2(4)
Au0L Se14 Au0F 98.55(10)
C85 S15 Au0L 103.0(4)
C85 S15 Au0B 110.8(5)
Au0L S15 Au0B 77.64(9)
C85 Se15 Au0L 103.0(4)
C85 Se15 Au0B 110.8(5)
Au0L Se15 Au0B 77.64(9)
C97 S17 Au0P 106.2(5)
C97 S17 Au0E 109.8(5)
Au0P S17 Au0E 99.76(11)
C97 Se17 Au0P 106.2(5)
C97 Se17 Au0E 109.8(5)
Au0P Se17 Au0E 99.76(11)
C103 S18 Au0P 96.6(5)
C103 S18 Au0D 120.6(6)
Au0P S18 Au0D 75.52(9)
C103 Se18 Au0P 96.6(5)
C103 Se18 Au0D 120.6(6)
Au0P Se18 Au0D 75.52(9)
C50 C49 C54 120.0
C50 C49 Se9 123.8(7)
C54 C49 Se9 116.1(7)
C50 C49 S9 123.8(7)
C54 C49 S9 116.1(7)
C51 C50 C49 120.0
C50 C51 C52 120.0
C51 C52 C53 120.0
C54 C53 C52 120.0
C53 C54 C49 120.0
C44 C43 C48 120.0
C44 C43 Se8 120.7(10)
C48 C43 Se8 118.7(10)
C44 C43 S8 120.7(10)
C48 C43 S8 118.7(10)
C43 C44 C45 120.0
C44 C45 C46 120.0
C45 C46 C47 120.0
C48 C47 C46 120.0
C47 C48 C43 120.0
C38 C37 C42 120.0
C38 C37 Se7 120.6(7)
C42 C37 Se7 118.9(7)
C38 C37 S7 120.6(7)
C42 C37 S7 118.9(7)
C37 C38 C39 120.0
C40 C39 C38 120.0
C39 C40 C41 120.0
C42 C41 C40 120.0
C41 C42 C37 120.0
C68 C67 C72 120.0
C68 C67 Se12 123.7(7)
C72 C67 Se12 116.2(7)
C67 C68 C69 120.0
C70 C69 C68 120.0
C69 C70 C71 120.0
C72 C71 C70 120.0
C71 C72 C67 120.0
C62 C61 C66 120.0
C62 C61 Se11 118.4(9)
C66 C61 Se11 121.4(9)
C62 C61 S11 118.4(9)
C66 C61 S11 121.4(9)
C63 C62 C61 120.0
C62 C63 C64 120.0
C63 C64 C65 120.0
C64 C65 C66 120.0
C65 C66 C61 120.0
C56 C55 C60 120.0
C56 C55 Se10 116.4(7)
C60 C55 Se10 123.5(7)
C57 C56 C55 120.0
C56 C57 C58 120.0
C57 C58 C59 120.0
C60 C59 C58 120.0
C59 C60 C55 120.0
C20 C19 C24 120.0
C20 C19 Se4 120.7(9)
C24 C19 Se4 119.2(9)
C20 C19 S4 120.7(9)
C24 C19 S4 119.2(9)
C19 C20 C21 120.0
C20 C21 C22 120.0
C23 C22 C21 120.0
C22 C23 C24 120.0
C23 C24 C19 120.0
C26 C25 C30 120.0
C26 C25 Se5 119.3(7)
C30 C25 Se5 120.5(7)
C26 C25 S5 119.3(7)
C30 C25 S5 120.5(7)
C25 C26 C27 120.0
C28 C27 C26 120.0
C27 C28 C29 120.0
C30 C29 C28 120.0
C29 C30 C25 120.0
C32 C31 C36 120.0
C32 C31 Se6 120.8(8)
C36 C31 Se6 119.2(8)
C32 C31 S6 120.8(8)
C36 C31 S6 119.2(8)
C31 C32 C33 120.0
C34 C33 C32 120.0
C33 C34 C35 120.0
C36 C35 C34 120.0
C35 C36 C31 120.0
C2 C1 C6 120.0
C2 C1 Se1 116.9(7)
C6 C1 Se1 122.9(7)
C3 C2 C1 120.0
C2 C3 C4 120.0
C5 C4 C3 120.0
C4 C5 C6 120.0
C5 C6 C1 120.0
C8 C7 C12 120.0
C8 C7 Se2 118.2(7)
C12 C7 Se2 121.6(7)
C8 C7 S2 118.2(7)
C12 C7 S2 121.6(7)
C9 C8 C7 120.0
C8 C9 C10 120.0
C11 C10 C9 120.0
C10 C11 C12 120.0
C11 C12 C7 120.0
C14 C13 C18 120.0
C14 C13 Se3 117.0(8)
C18 C13 Se3 123.0(8)
C13 C14 C15 120.0
C16 C15 C14 120.0
C17 C16 C15 120.0
C18 C17 C16 120.0
C17 C18 C13 120.0
C74 C73 C78 120.0
C74 C73 Se13 121.8(6)
C78 C73 Se13 117.9(6)
C73 C74 C75 120.0
C74 C75 C76 120.0
C75 C76 C77 120.0
C78 C77 C76 120.0
C77 C78 C73 120.0
C80 C79 C84 120.0
C80 C79 Se14 121.7(7)
C84 C79 Se14 118.2(7)
C80 C79 S14 121.7(7)
C84 C79 S14 118.2(7)
C81 C80 C79 120.0
C80 C81 C82 120.0
C83 C82 C81 120.0
C82 C83 C84 120.0
C83 C84 C79 120.0
C86 C85 C90 120.0
C86 C85 Se15 123.2(8)
C90 C85 Se15 116.7(8)
C86 C85 S15 123.2(8)
C90 C85 S15 116.7(8)
C87 C86 C85 120.0
C86 C87 C88 120.0
C89 C88 C87 120.0
C90 C89 C88 120.0
C89 C90 C85 120.0
C92 C91 C96 120.0
C92 C91 Se16 116.9(6)
C96 C91 Se16 123.0(6)
C93 C92 C91 120.0
C94 C93 C92 120.0
C93 C94 C95 120.0
C96 C95 C94 120.0
C95 C96 C91 120.0
C98 C97 C102 120.0
C98 C97 Se17 121.0(8)
C102 C97 Se17 118.9(8)
C98 C97 S17 121.0(8)
C102 C97 S17 118.9(8)
C99 C98 C97 120.0
C98 C99 C100 120.0
C101 C100 C99 120.0
C100 C101 C102 120.0
C101 C102 C97 120.0
C104 C103 C108 120.0
C104 C103 Se18 122.3(11)
C108 C103 Se18 117.6(11)
C104 C103 S18 122.3(11)
C108 C103 S18 117.6(11)
C103 C104 C105 120.0
C104 C105 C106 120.0
C107 C106 C105 120.0
C106 C107 C108 120.0
C107 C108 C103 120.0
C110 C109 C139 151(7)
C112 C111 N1 109(3)
C113 C112 C111 110(4)
C112 C113 C128 114(4)
C128 C114 C129 97(4)
C123 C115 N1 104(3)
C117 C116 C123 136(5)
C125 C117 C116 133(6)
C119 C120 C121 133(5)
C135 C121 C120 102(5)
C113 C128 C114 108(4)
C115 C123 C116 96(4)
C139 C131 C138 155(6)
C133 C135 C121 117(6)
C137 C138 C131 103(5)
N1 C137 C138 103(4)
C131 C139 C109 144(6)
C137 N1 C111 112(4)
C137 N1 C115 120(3)
C111 N1 C115 105(3)
C137 N1 C118 113(3)
C111 N1 C118 107(3)
C115 N1 C118 99(3)

loop_
_geom_bond_atom_site_label_1
_geom_bond_atom_site_label_2
_geom_bond_distance
Au01 Au03 2.7520(15)
Au01 Au0C 2.7563(13)
Au01 Au09 2.7720(15)
Au01 Au02 2.7758(14)
Au01 Au04 2.7801(13)
Au01 Au0B 2.7861(13)
Au01 Au06 2.7886(13)
Au01 Au05 2.7894(14)
Au01 Au0A 2.7912(13)
Au01 Au07 2.7912(13)
Au01 Au0D 2.8027(14)
Au01 Au08 2.8117(13)
Au02 Se16 2.496(3)
Au02 Au0B 2.8081(14)
Au02 Au08 2.8858(14)
Au02 Au03 2.9251(14)
Au02 Au06 2.9652(15)
Au02 Au07 2.9990(15)
Au02 Au0H 3.0116(14)
Au02 Au0J 3.1026(15)
Au02 Au0E 3.1922(15)
Au03 Se12 2.485(3)
Au03 Au08 2.8434(16)
Au03 Au0D 2.8940(14)
Au03 Au04 2.9925(15)
Au03 Au06 3.0016(14)
Au03 Au0E 3.1111(16)
Au03 Au0G 3.1517(17)
Au03 Au0P 3.2249(16)
Au04 Se6 2.492(3)
Au04 S6 2.492(3)
Au04 Au06 2.8387(14)
Au04 Au0D 2.8645(15)
Au04 Au05 2.9320(16)
Au04 Au0K 2.9724(15)
Au04 Au0A 2.9731(16)
Au04 Au0G 3.1972(16)
Au04 Au0M 3.2494(15)
Au05 Se13 2.498(3)
Au05 Au0D 2.8215(15)
Au05 Au0C 2.9210(15)
Au05 Au09 2.9241(14)
Au05 Au0A 3.0368(14)
Au05 Au0M 3.0855(15)
Au05 Au0N 3.0944(15)
Au05 Au0F 3.1225(15)
Au06 Se1 2.511(3)
Au06 Au0A 2.8807(16)
Au06 Au0B 2.9407(16)
Au06 Au0K 3.0836(16)
Au06 Au0H 3.1036(15)
Au06 Au0G 3.2200(17)
Au07 Se3 2.475(3)
Au07 Au0C 2.8130(14)
Au07 Au08 2.8742(16)
Au07 Au09 2.9353(15)
Au07 Au0B 2.9743(16)
Au07 Au0I 3.1228(16)
Au07 Au0O 3.1823(16)
Au07 Au0J 3.1969(15)
Au08 Se7 2.537(3)
Au08 S7 2.537(3)
Au08 Au0C 2.9586(16)
Au08 Au0P 3.0241(17)
Au08 Au0E 3.0653(16)
Au08 Au0D 3.1642(16)
Au08 Au0O 3.1725(17)
Au09 Se9 2.505(3)
Au09 S9 2.505(3)
Au09 Au0A 2.8319(16)
Au09 Au0C 2.9504(14)
Au09 Au0B 2.9790(13)
Au09 Au0L 3.0627(15)
Au09 Au0F 3.0718(16)
Au09 Au0I 3.1220(17)
Au0A Se10 2.504(3)
Au0A Au0B 2.8979(15)
Au0A Au0L 3.0836(16)
Au0A Au0K 3.1465(17)
Au0A Au0F 3.1726(16)
Au0B Se15 2.498(3)
Au0B S15 2.498(3)
Au0B Au0L 3.0782(16)
Au0B Au0H 3.1364(15)
Au0B Au0J 3.1401(16)
Au0C Se4 2.514(3)
Au0C S4 2.514(3)
Au0C Au0D 2.9952(17)
Au0C Au0O 3.0072(16)
Au0C Au0N 3.0975(15)
Au0C Au0I 3.2773(18)
Au0D Se18 2.533(3)
Au0D S18 2.533(3)
Au0D Au0P 3.0320(16)
Au0D Au0M 3.0956(16)
Au0D Au0N 3.2256(15)
Au0E Se17 2.415(3)
Au0E S17 2.415(3)
Au0E Se16 2.423(3)
Au0F Se14 2.413(3)
Au0F S14 2.413(3)
Au0F Se13 2.420(3)
Au0G Se11 2.415(3)
Au0G S11 2.415(3)
Au0G Se12 2.421(3)
Au0H Se2 2.413(3)
Au0H S2 2.413(3)
Au0H Se1 2.421(3)
Au0I Se8 2.398(3)
Au0I S8 2.398(3)
Au0I Se9 2.418(3)
Au0I S9 2.418(3)
Au0J Se2 2.412(3)
Au0J S2 2.412(3)
Au0J Se3 2.415(3)
Au0K Se11 2.409(3)
Au0K S11 2.409(3)
Au0K Se10 2.423(3)
Au0L Se15 2.411(3)
Au0L S15 2.411(3)
Au0L Se14 2.411(3)
Au0L S14 2.411(3)
Au0M Se6 2.395(3)
Au0M S6 2.395(3)
Au0M Se5 2.406(3)
Au0M S5 2.406(3)
Au0N Se5 2.410(3)
Au0N S5 2.410(3)
Au0N Se4 2.418(3)
Au0N S4 2.418(3)
Au0O Se8 2.406(3)
Au0O S8 2.406(3)
Au0O Se7 2.421(3)
Au0O S7 2.421(3)
Au0P Se17 2.400(3)
Au0P S17 2.400(3)
Au0P Se18 2.416(3)
Au0P S18 2.416(3)
Se13 C73 1.936(9)
Se16 C91 1.925(9)
Se10 C55 1.911(10)
Se3 C13 1.922(11)
Se1 C1 1.917(9)
Se12 C67 1.924(9)
S7 C37 1.941(10)
Se7 C37 1.941(10)
S2 C7 1.921(9)
Se2 C7 1.921(9)
S4 C19 1.931(12)
Se4 C19 1.931(12)
S5 C25 1.925(9)
Se5 C25 1.925(9)
S6 C31 1.910(12)
Se6 C31 1.910(12)
S8 C43 1.926(13)
Se8 C43 1.926(13)
S9 C49 1.925(9)
Se9 C49 1.925(9)
S11 C61 1.961(12)
Se11 C61 1.961(12)
S14 C79 1.898(10)
Se14 C79 1.898(10)
S15 C85 1.896(10)
Se15 C85 1.896(10)
S17 C97 1.890(11)
Se17 C97 1.890(11)
S18 C103 1.933(16)
Se18 C103 1.933(16)
C49 C50 1.3900
C49 C54 1.3900
C50 C51 1.3900
C51 C52 1.3900
C52 C53 1.3900
C53 C54 1.3900
C43 C44 1.3900
C43 C48 1.3900
C44 C45 1.3900
C45 C46 1.3900
C46 C47 1.3900
C47 C48 1.3900
C37 C38 1.3900
C37 C42 1.3900
C38 C39 1.3900
C39 C40 1.3900
C40 C41 1.3900
C41 C42 1.3900
C67 C68 1.3900
C67 C72 1.3900
C68 C69 1.3900
C69 C70 1.3900
C70 C71 1.3900
C71 C72 1.3900
C61 C62 1.3900
C61 C66 1.3900
C62 C63 1.3900
C63 C64 1.3900
C64 C65 1.3900
C65 C66 1.3900
C55 C56 1.3900
C55 C60 1.3900
C56 C57 1.3900
C57 C58 1.3900
C58 C59 1.3900
C59 C60 1.3900
C19 C20 1.3900
C19 C24 1.3900
C20 C21 1.3900
C21 C22 1.3900
C22 C23 1.3900
C23 C24 1.3900
C25 C26 1.3900
C25 C30 1.3900
C26 C27 1.3900
C27 C28 1.3900
C28 C29 1.3900
C29 C30 1.3900
C31 C32 1.3900
C31 C36 1.3900
C32 C33 1.3900
C33 C34 1.3900
C34 C35 1.3900
C35 C36 1.3900
C1 C2 1.3900
C1 C6 1.3900
C2 C3 1.3900
C3 C4 1.3900
C4 C5 1.3900
C5 C6 1.3900
C7 C8 1.3900
C7 C12 1.3900
C8 C9 1.3900
C9 C10 1.3900
C10 C11 1.3900
C11 C12 1.3900
C13 C14 1.3900
C13 C18 1.3900
C14 C15 1.3900
C15 C16 1.3900
C16 C17 1.3900
C17 C18 1.3900
C73 C74 1.3900
C73 C78 1.3900
C74 C75 1.3900
C75 C76 1.3900
C76 C77 1.3900
C77 C78 1.3900
C79 C80 1.3900
C79 C84 1.3900
C80 C81 1.3900
C81 C82 1.3900
C82 C83 1.3900
C83 C84 1.3900
C85 C86 1.3900
C85 C90 1.3900
C86 C87 1.3900
C87 C88 1.3900
C88 C89 1.3900
C89 C90 1.3900
C91 C92 1.3900
C91 C96 1.3900
C92 C93 1.3900
C93 C94 1.3900
C94 C95 1.3900
C95 C96 1.3900
C97 C98 1.3900
C97 C102 1.3900
C98 C99 1.3900
C99 C100 1.3900
C100 C101 1.3900
C101 C102 1.3900
C103 C104 1.3900
C103 C108 1.3900
C104 C105 1.3900
C105 C106 1.3900
C106 C107 1.3900
C107 C108 1.3900
C109 C110 1.86(12)
C109 C139 1.92(11)
C111 C112 1.54(5)
C111 N1 1.59(5)
C112 C113 1.50(6)
C113 C128 1.55(6)
C114 C128 1.58(6)
C114 C129 1.93(7)
C115 C123 1.54(5)
C115 N1 1.65(5)
C116 C117 1.58(8)
C116 C123 1.67(7)
C117 C125 1.37(7)
C118 N1 1.68(5)
C119 C120 1.36(6)
C120 C121 1.55(6)
C121 C135 1.51(7)
C133 C135 1.50(7)
C131 C139 1.69(10)
C131 C138 1.72(9)
C138 C137 1.56(7)
C137 N1 1.54(6)
